data_4069834
loop_
_publ_author_name
'Zhang, Hui-Jun'
'Demerseman, Bernard'
'Toupet, Lo\"ic'
'Xi, Zhenfeng'
'Bruneau, Christian'

_publ_section_title
;
 Ruthenium-Catalyzed Nucleophilic Allylic Substitution Reactions from
 \b-Silylated Allylic Carbonates
;
_journal_coden_ASTM ORGND7
_journal_issue 17
_journal_name_full Organometallics
_journal_page_first 5173
_journal_page_last 5182
_journal_paper_doi 10.1021/om900437m
_journal_volume 28
_journal_year 2009
_chemical_formula_sum 'C30 H42 B F4 N O2 Ru Si'
_chemical_formula_weight 664.62
_space_group_IT_number 14
_symmetry_cell_setting monoclinic
_symmetry_space_group_name_Hall '-P 2yn'
_symmetry_space_group_name_H-M 'P 1 21/n 1'
_atom_sites_solution_hydrogens geom
_atom_sites_solution_primary direct
_atom_sites_solution_secondary difmap
_audit_creation_method SHELXL-97
_cell_angle_alpha 90.00
_cell_angle_beta 99.335(8)
_cell_angle_gamma 90.00
_cell_formula_units_Z 12
_cell_length_a 22.519(2)
_cell_length_b 13.3420(10)
_cell_length_c 31.503(3)
_cell_measurement_temperature 120(2)
_cell_volume 9339.7(14)
_computing_cell_refinement 'CrysAlis RED, Oxford Diffraction Ltd.,Version 1.171.26'
_computing_data_collection 'CrysAlis CCD, Oxford Diffraction Ltd.,Version 1.171.26'
_computing_data_reduction 'CrysAlis RED, Oxford Diffraction Ltd.,Version 1.171.26'
_computing_molecular_graphics 'PLATON_(Spek, 1998)'
_computing_publication_material 'SHELXL-97 (Sheldrick, 1997)'
_computing_structure_refinement 'SHELXL-97 (Sheldrick, 1997)'
_computing_structure_solution 'SIR-97_(Altomare & al., 1998)'
_diffrn_ambient_temperature 120(2)
_diffrn_detector_area_resol_mean 19.64
_diffrn_measured_fraction_theta_full 0.982
_diffrn_measured_fraction_theta_max 0.982
_diffrn_measurement_device_type 'CCD Saphire 3 Xcalibur'
_diffrn_measurement_method 'omega scan'
_diffrn_radiation_monochromator graphite
_diffrn_radiation_source 'fine-focus sealed tube'
_diffrn_radiation_type MoK\a
_diffrn_radiation_wavelength 0.71073
_diffrn_reflns_av_R_equivalents 0.0541
_diffrn_reflns_av_sigmaI/netI 0.0804
_diffrn_reflns_limit_h_max 28
_diffrn_reflns_limit_h_min -28
_diffrn_reflns_limit_k_max 17
_diffrn_reflns_limit_k_min -17
_diffrn_reflns_limit_l_max 39
_diffrn_reflns_limit_l_min -40
_diffrn_reflns_number 123044
_diffrn_reflns_theta_full 27.00
_diffrn_reflns_theta_max 27.00
_diffrn_reflns_theta_min 2.57
_exptl_absorpt_coefficient_mu 0.593
_exptl_absorpt_correction_type none
_exptl_crystal_colour yellow
_exptl_crystal_density_diffrn 1.418
_exptl_crystal_density_method 'not measured'
_exptl_crystal_description block
_exptl_crystal_F_000 4128
_exptl_crystal_size_max 0.18
_exptl_crystal_size_mid 0.15
_exptl_crystal_size_min 0.15
_refine_diff_density_max 2.316
_refine_diff_density_min -0.904
_refine_diff_density_rms 0.094
_refine_ls_extinction_method none
_refine_ls_goodness_of_fit_ref 0.934
_refine_ls_hydrogen_treatment constr
_refine_ls_matrix_type full
_refine_ls_number_parameters 1081
_refine_ls_number_reflns 20004
_refine_ls_number_restraints 0
_refine_ls_restrained_S_all 0.934
_refine_ls_R_factor_all 0.1107
_refine_ls_R_factor_gt 0.0444
_refine_ls_shift/su_max 0.003
_refine_ls_shift/su_mean 0.000
_refine_ls_structure_factor_coef Fsqd
_refine_ls_weighting_details 'calc w=1/[\s^2^(Fo^2^)+(0.0611P)^2^+0.0000P] where P=(Fo^2^+2Fc^2^)/3'
_refine_ls_weighting_scheme calc
_refine_ls_wR_factor_gt 0.1065
_refine_ls_wR_factor_ref 0.1209
_reflns_number_gt 10116
_reflns_number_total 20004
_reflns_threshold_expression >2sigma(I)
_cod_data_source_file om900437m_si_001.cif
_cod_data_source_block bd0901
_cod_depositor_comments
;
The following automatic conversions were performed:

'_symmetry_cell_setting' value 'Monoclinic' changed to 'monoclinic'
according to /home/saulius/struct/CIF-dictionaries/cif_core.dic
dictionary named 'cif_core.dic' version 2.4.2 from 2011-04-26.

Automatic conversion script
Id: cif_fix_values 1715 2011-07-08 13:25:40Z adriana 
;
_cod_original_sg_symbol_H-M P21/n
_cod_database_code 4069834

loop_
_symmetry_equiv_pos_as_xyz
'x, y, z'
'-x+1/2, y+1/2, -z+1/2'
'-x, -y, -z'
'x-1/2, -y-1/2, z-1/2'

loop_
_atom_site_label
_atom_site_type_symbol
_atom_site_fract_x
_atom_site_fract_y
_atom_site_fract_z
_atom_site_U_iso_or_equiv
_atom_site_adp_type
_atom_site_occupancy
_atom_site_symmetry_multiplicity
_atom_site_calc_flag
_atom_site_refinement_flags
B1 B 0.5481(3) -0.3369(4) 0.58025(18) 0.0532(16) Uani 1 1 d .
F1 F 0.49551(13) -0.3108(2) 0.59771(9) 0.0661(8) Uani 1 1 d .
F2 F 0.54113(16) -0.4349(2) 0.56564(9) 0.0867(11) Uani 1 1 d .
F3 F 0.59596(14) -0.3291(2) 0.61073(10) 0.0823(10) Uani 1 1 d .
F4 F 0.55083(17) -0.2731(2) 0.54628(10) 0.0973(12) Uani 1 1 d .
B2 B 0.8431(2) -0.3427(4) 0.24238(16) 0.0379(12) Uani 1 1 d .
F5 F 0.80723(11) -0.30549(16) 0.27046(7) 0.0441(6) Uani 1 1 d .
F6 F 0.83430(12) -0.44408(18) 0.23729(9) 0.0615(8) Uani 1 1 d .
F7 F 0.90235(11) -0.3241(2) 0.25772(9) 0.0630(8) Uani 1 1 d .
F8 F 0.82625(13) -0.2960(2) 0.20255(8) 0.0703(9) Uani 1 1 d .
B3 B 0.6759(2) 0.8452(4) 0.41130(17) 0.0398(13) Uani 1 1 d .
F9 F 0.66539(11) 0.94692(18) 0.40477(9) 0.0579(7) Uani 1 1 d .
F10 F 0.63814(10) 0.80696(17) 0.43790(8) 0.0451(6) Uani 1 1 d .
F11 F 0.66268(13) 0.7961(2) 0.37145(8) 0.0668(8) Uani 1 1 d .
F12 F 0.73517(11) 0.8314(2) 0.42892(9) 0.0594(8) Uani 1 1 d .
Ru1 Ru 0.550442(13) 0.03003(2) 0.655853(9) 0.02312(8) Uani 1 1 d .
Si1 Si 0.68131(5) -0.09332(9) 0.72076(4) 0.0382(3) Uani 1 1 d .
N1 N 0.62860(12) 0.0739(2) 0.62823(9) 0.0224(7) Uani 1 1 d .
O1 O 0.59028(11) 0.13633(18) 0.69897(8) 0.0277(6) Uani 1 1 d .
O2 O 0.65498(11) 0.2646(2) 0.70671(9) 0.0390(7) Uani 1 1 d .
C1 C 0.57814(18) -0.1266(3) 0.65446(13) 0.0331(10) Uani 1 1 d .
H1A H 0.6034 -0.1590 0.6349 0.050 Uiso 1 1 d .
H1B H 0.5475 -0.1696 0.6498 0.050 Uiso 1 1 d .
C2 C 0.59866(17) -0.0871(3) 0.69608(12) 0.0291(9) Uani 1 1 d .
C3 C 0.55035(19) -0.0593(3) 0.71716(13) 0.0372(11) Uani 1 1 d .
H3 H 0.5113 -0.1026 0.7104 0.050 Uiso 1 1 d .
C4 C 0.5580(2) -0.0118(4) 0.76115(13) 0.0516(13) Uani 1 1 d .
H4A H 0.5183 0.0009 0.7691 0.077 Uiso 1 1 calc R
H4B H 0.5798 0.0517 0.7607 0.077 Uiso 1 1 calc R
H4C H 0.5808 -0.0571 0.7823 0.077 Uiso 1 1 calc R
C5 C 0.47783(16) 0.0050(3) 0.59876(12) 0.0289(10) Uani 1 1 d .
C6 C 0.49391(16) 0.1089(3) 0.59874(14) 0.0338(10) Uani 1 1 d .
C7 C 0.48239(17) 0.1519(3) 0.63751(14) 0.0353(10) Uani 1 1 d .
C8 C 0.45891(17) 0.0755(3) 0.66247(14) 0.0347(10) Uani 1 1 d .
C9 C 0.45499(16) -0.0151(3) 0.63798(12) 0.0303(9) Uani 1 1 d .
C10 C 0.47074(17) -0.0630(3) 0.56066(12) 0.0372(11) Uani 1 1 d .
H10A H 0.4596 -0.1302 0.5692 0.056 Uiso 1 1 calc R
H10B H 0.5088 -0.0665 0.5494 0.056 Uiso 1 1 calc R
H10C H 0.4391 -0.0370 0.5383 0.056 Uiso 1 1 calc R
C11 C 0.51474(19) 0.1636(3) 0.56270(14) 0.0468(12) Uani 1 1 d .
H11A H 0.5191 0.1164 0.5396 0.070 Uiso 1 1 calc R
H11B H 0.5536 0.1953 0.5731 0.070 Uiso 1 1 calc R
H11C H 0.4852 0.2152 0.5517 0.070 Uiso 1 1 calc R
C12 C 0.49043(19) 0.2597(3) 0.65006(16) 0.0537(14) Uani 1 1 d .
H12A H 0.4795 0.2695 0.6786 0.081 Uiso 1 1 calc R
H12B H 0.4645 0.3013 0.6291 0.081 Uiso 1 1 calc R
H12C H 0.5326 0.2790 0.6507 0.081 Uiso 1 1 calc R
C13 C 0.43441(18) 0.0940(3) 0.70380(14) 0.0488(12) Uani 1 1 d .
H13A H 0.4438 0.1628 0.7136 0.073 Uiso 1 1 calc R
H13B H 0.4529 0.0469 0.7259 0.073 Uiso 1 1 calc R
H13C H 0.3907 0.0844 0.6987 0.073 Uiso 1 1 calc R
C14 C 0.42292(17) -0.1080(3) 0.64701(13) 0.0385(11) Uani 1 1 d .
H14A H 0.4271 -0.1585 0.6251 0.058 Uiso 1 1 calc R
H14B H 0.3802 -0.0931 0.6464 0.058 Uiso 1 1 calc R
H14C H 0.4403 -0.1338 0.6755 0.058 Uiso 1 1 calc R
C15 C 0.63329(17) 0.1899(3) 0.68744(13) 0.0297(10) Uani 1 1 d .
C16 C 0.65592(16) 0.1532(3) 0.64821(12) 0.0262(9) Uani 1 1 d .
C17 C 0.70424(17) 0.2038(3) 0.63455(13) 0.0334(10) Uani 1 1 d .
H17 H 0.7219 0.2606 0.6498 0.040 Uiso 1 1 calc R
C18 C 0.72528(17) 0.1701(3) 0.59918(13) 0.0330(10) Uani 1 1 d .
H18 H 0.7579 0.2033 0.5894 0.040 Uiso 1 1 calc R
C19 C 0.69884(16) 0.0863(3) 0.57707(12) 0.0273(9) Uani 1 1 d .
C20 C 0.71932(18) 0.0479(3) 0.53981(12) 0.0323(10) Uani 1 1 d .
H20 H 0.7531 0.0781 0.5303 0.039 Uiso 1 1 calc R
C21 C 0.69182(18) -0.0303(3) 0.51771(12) 0.0369(10) Uani 1 1 d .
H21 H 0.7058 -0.0544 0.4927 0.044 Uiso 1 1 calc R
C22 C 0.64218(18) -0.0761(3) 0.53189(12) 0.0351(10) Uani 1 1 d .
H22 H 0.6229 -0.1315 0.5164 0.042 Uiso 1 1 calc R
C23 C 0.62133(17) -0.0420(3) 0.56774(11) 0.0291(9) Uani 1 1 d .
H23 H 0.5876 -0.0736 0.5766 0.035 Uiso 1 1 calc R
C24 C 0.64908(16) 0.0392(3) 0.59152(11) 0.0242(8) Uani 1 1 d .
C25 C 0.7123(2) 0.0204(3) 0.75143(15) 0.0569(14) Uani 1 1 d .
H25A H 0.7373 0.0578 0.7337 0.068 Uiso 1 1 calc R
H25B H 0.6782 0.0643 0.7555 0.068 Uiso 1 1 calc R
C26 C 0.7499(3) 0.0006(4) 0.79524(16) 0.0820(19) Uani 1 1 d .
H26A H 0.7639 0.0645 0.8087 0.123 Uiso 1 1 calc R
H26B H 0.7847 -0.0409 0.7917 0.123 Uiso 1 1 calc R
H26C H 0.7254 -0.0344 0.8136 0.123 Uiso 1 1 calc R
C27 C 0.72621(19) -0.1191(4) 0.67740(15) 0.0590(14) Uani 1 1 d .
H27A H 0.7114 -0.1818 0.6626 0.071 Uiso 1 1 calc R
H27B H 0.7195 -0.0641 0.6560 0.071 Uiso 1 1 calc R
C28 C 0.7937(2) -0.1291(5) 0.69339(17) 0.086(2) Uani 1 1 d .
H28A H 0.8145 -0.1429 0.6690 0.130 Uiso 1 1 calc R
H28B H 0.8009 -0.1842 0.7141 0.130 Uiso 1 1 calc R
H28C H 0.8091 -0.0665 0.7073 0.130 Uiso 1 1 calc R
C29 C 0.6838(2) -0.2033(3) 0.75747(15) 0.0538(13) Uani 1 1 d .
H29A H 0.7262 -0.2248 0.7654 0.065 Uiso 1 1 calc R
H29B H 0.6696 -0.1817 0.7842 0.065 Uiso 1 1 calc R
C30 C 0.6464(3) -0.2940(3) 0.73915(17) 0.0730(17) Uani 1 1 d .
H30A H 0.6502 -0.3476 0.7607 0.109 Uiso 1 1 calc R
H30B H 0.6609 -0.3180 0.7133 0.109 Uiso 1 1 calc R
H30C H 0.6040 -0.2744 0.7317 0.109 Uiso 1 1 calc R
Ru2 Ru 0.884150(13) 0.02856(2) 0.326353(10) 0.02351(9) Uani 1 1 d .
Si2 Si 1.01594(5) -0.10121(9) 0.38663(4) 0.0379(3) Uani 1 1 d .
N31 N 0.96139(13) 0.0676(2) 0.29651(10) 0.0250(7) Uani 1 1 d .
O31 O 0.92681(11) 0.13517(18) 0.36795(8) 0.0289(6) Uani 1 1 d .
O32 O 0.99090(12) 0.2636(2) 0.37173(10) 0.0450(8) Uani 1 1 d .
C31 C 0.90703(18) -0.1308(3) 0.32473(13) 0.0356(10) Uani 1 1 d .
H31A H 0.8731 -0.1611 0.3196 0.050 Uiso 1 1 d .
H31B H 0.9293 -0.1597 0.3013 0.050 Uiso 1 1 d .
C32 C 0.93219(17) -0.0914(3) 0.36563(12) 0.0293(9) Uani 1 1 d .
C33 C 0.88747(19) -0.0562(3) 0.38869(13) 0.0370(10) Uani 1 1 d .
H33 H 0.8476 -0.0916 0.3847 0.050 Uiso 1 1 d .
C34 C 0.8997(2) -0.0080(3) 0.43216(13) 0.0494(12) Uani 1 1 d .
H34A H 0.8615 0.0096 0.4414 0.074 Uiso 1 1 calc R
H34B H 0.9237 0.0528 0.4307 0.074 Uiso 1 1 calc R
H34C H 0.9219 -0.0549 0.4529 0.074 Uiso 1 1 calc R
C35 C 0.80891(16) 0.0087(3) 0.27071(12) 0.0267(9) Uani 1 1 d .
C36 C 0.82632(16) 0.1120(3) 0.27140(13) 0.0293(9) Uani 1 1 d .
C37 C 0.81636(16) 0.1535(3) 0.31058(13) 0.0297(10) Uani 1 1 d .
C38 C 0.79377(16) 0.0770(3) 0.33538(13) 0.0287(9) Uani 1 1 d .
C39 C 0.78757(16) -0.0121(3) 0.31005(12) 0.0274(9) Uani 1 1 d .
C40 C 0.79902(18) -0.0567(3) 0.23186(13) 0.0391(11) Uani 1 1 d .
H40A H 0.8179 -0.0262 0.2091 0.059 Uiso 1 1 calc R
H40B H 0.7557 -0.0641 0.2218 0.059 Uiso 1 1 calc R
H40C H 0.8169 -0.1227 0.2391 0.059 Uiso 1 1 calc R
C41 C 0.84771(18) 0.1673(3) 0.23507(13) 0.0393(11) Uani 1 1 d .
H41A H 0.8507 0.1205 0.2115 0.059 Uiso 1 1 calc R
H41B H 0.8873 0.1968 0.2453 0.059 Uiso 1 1 calc R
H41C H 0.8190 0.2205 0.2247 0.059 Uiso 1 1 calc R
C42 C 0.82560(18) 0.2611(3) 0.32359(14) 0.0404(11) Uani 1 1 d .
H42A H 0.8156 0.2704 0.3525 0.061 Uiso 1 1 calc R
H42B H 0.7995 0.3036 0.3031 0.061 Uiso 1 1 calc R
H42C H 0.8677 0.2795 0.3237 0.061 Uiso 1 1 calc R
C43 C 0.77033(18) 0.0933(3) 0.37682(13) 0.0404(11) Uani 1 1 d .
H43A H 0.7574 0.0291 0.3874 0.061 Uiso 1 1 calc R
H43B H 0.7360 0.1394 0.3719 0.061 Uiso 1 1 calc R
H43C H 0.8022 0.1221 0.3982 0.061 Uiso 1 1 calc R
C44 C 0.75470(17) -0.1049(3) 0.31889(14) 0.0385(11) Uani 1 1 d .
H44A H 0.7447 -0.1016 0.3480 0.058 Uiso 1 1 calc R
H44B H 0.7802 -0.1635 0.3165 0.058 Uiso 1 1 calc R
H44C H 0.7176 -0.1106 0.2980 0.058 Uiso 1 1 calc R
C45 C 0.96875(18) 0.1880(3) 0.35442(13) 0.0319(10) Uani 1 1 d .
C46 C 0.98958(16) 0.1475(3) 0.31488(13) 0.0289(9) Uani 1 1 d .
C47 C 1.03816(17) 0.1953(3) 0.29995(14) 0.0372(11) Uani 1 1 d .
H47 H 1.0561 0.2535 0.3138 0.045 Uiso 1 1 calc R
C48 C 1.05849(18) 0.1563(3) 0.26551(15) 0.0431(12) Uani 1 1 d .
H48 H 1.0917 0.1865 0.2553 0.052 Uiso 1 1 calc R
C49 C 1.03081(18) 0.0712(3) 0.24469(14) 0.0370(11) Uani 1 1 d .
C50 C 1.0507(2) 0.0281(4) 0.20862(14) 0.0489(12) Uani 1 1 d .
H50 H 1.0848 0.0556 0.1986 0.059 Uiso 1 1 calc R
C51 C 1.0221(2) -0.0518(4) 0.18792(15) 0.0553(14) Uani 1 1 d .
H51 H 1.0362 -0.0799 0.1637 0.066 Uiso 1 1 calc R
C52 C 0.9718(2) -0.0927(3) 0.20226(13) 0.0477(12) Uani 1 1 d .
H52 H 0.9518 -0.1484 0.1876 0.057 Uiso 1 1 calc R
C53 C 0.95094(19) -0.0528(3) 0.23776(12) 0.0363(10) Uani 1 1 d .
H53 H 0.9164 -0.0807 0.2470 0.044 Uiso 1 1 calc R
C54 C 0.98039(17) 0.0278(3) 0.25989(12) 0.0284(9) Uani 1 1 d .
C55 C 1.0545(2) 0.0160(4) 0.41043(17) 0.0638(15) Uani 1 1 d .
H55A H 1.0716 0.0514 0.3875 0.077 Uiso 1 1 calc R
H55B H 1.0238 0.0605 0.4196 0.077 Uiso 1 1 calc R
C56 C 1.1033(3) 0.0011(5) 0.4475(2) 0.122(3) Uani 1 1 d .
H56A H 1.1204 0.0662 0.4574 0.183 Uiso 1 1 calc R
H56B H 1.1348 -0.0412 0.4388 0.183 Uiso 1 1 calc R
H56C H 1.0869 -0.0316 0.4710 0.183 Uiso 1 1 calc R
C57 C 1.0543(2) -0.1457(5) 0.34206(16) 0.0740(18) Uani 1 1 d .
H57A H 1.0345 -0.2080 0.3299 0.089 Uiso 1 1 calc R
H57B H 1.0494 -0.0946 0.3190 0.089 Uiso 1 1 calc R
C58 C 1.1216(2) -0.1664(6) 0.35600(18) 0.109(3) Uani 1 1 d .
H58A H 1.1389 -0.1906 0.3313 0.164 Uiso 1 1 calc R
H58B H 1.1269 -0.2174 0.3787 0.164 Uiso 1 1 calc R
H58C H 1.1419 -0.1045 0.3669 0.164 Uiso 1 1 calc R
C59 C 1.0204(2) -0.1997(3) 0.42937(15) 0.0543(13) Uani 1 1 d .
H59A H 1.0632 -0.2182 0.4382 0.065 Uiso 1 1 calc R
H59B H 1.0062 -0.1702 0.4547 0.065 Uiso 1 1 calc R
C60 C 0.9851(3) -0.2943(4) 0.41705(19) 0.0842(19) Uani 1 1 d .
H60A H 0.9904 -0.3406 0.4415 0.126 Uiso 1 1 calc R
H60B H 0.9996 -0.3259 0.3926 0.126 Uiso 1 1 calc R
H60C H 0.9423 -0.2778 0.4090 0.126 Uiso 1 1 calc R
Ru3 Ru 0.710266(13) 0.46407(2) 0.479285(10) 0.02445(9) Uani 1 1 d .
Si3 Si 0.82703(6) 0.60198(9) 0.55148(4) 0.0396(3) Uani 1 1 d .
N61 N 0.79614(13) 0.4348(2) 0.45837(9) 0.0218(7) Uani 1 1 d .
O61 O 0.74969(11) 0.35929(18) 0.52338(8) 0.0261(6) Uani 1 1 d .
O62 O 0.82151(11) 0.24250(18) 0.53600(8) 0.0336(7) Uani 1 1 d .
C61 C 0.72729(18) 0.6246(3) 0.48015(12) 0.0306(10) Uani 1 1 d .
H61A H 0.7572 0.6623 0.4634 0.050 Uiso 1 1 d .
H61B H 0.6876 0.6539 0.4771 0.050 Uiso 1 1 d .
C62 C 0.74682(18) 0.5852(3) 0.52261(13) 0.0312(10) Uani 1 1 d .
C63 C 0.69780(19) 0.5454(3) 0.54030(12) 0.0374(10) Uani 1 1 d .
H63 H 0.6586 0.5767 0.5311 0.050 Uiso 1 1 d .
C64 C 0.7029(2) 0.4920(3) 0.58311(13) 0.0530(13) Uani 1 1 d .
H64A H 0.6629 0.4709 0.5879 0.079 Uiso 1 1 calc R
H64B H 0.7205 0.5374 0.6062 0.079 Uiso 1 1 calc R
H64C H 0.7288 0.4329 0.5829 0.079 Uiso 1 1 calc R
C65 C 0.61270(17) 0.4918(3) 0.45538(13) 0.0333(10) Uani 1 1 d .
C66 C 0.62080(18) 0.3973(3) 0.47668(14) 0.0408(11) Uani 1 1 d .
C67 C 0.65296(18) 0.3340(3) 0.45200(14) 0.0383(11) Uani 1 1 d .
C68 C 0.66640(17) 0.3871(3) 0.41661(13) 0.0347(10) Uani 1 1 d .
C69 C 0.64249(16) 0.4858(3) 0.41875(13) 0.0295(9) Uani 1 1 d .
C70 C 0.57257(18) 0.5765(3) 0.46408(14) 0.0462(12) Uani 1 1 d .
H70A H 0.5763 0.6318 0.4442 0.069 Uiso 1 1 calc R
H70B H 0.5844 0.5997 0.4938 0.069 Uiso 1 1 calc R
H70C H 0.5307 0.5534 0.4599 0.069 Uiso 1 1 calc R
C71 C 0.59146(19) 0.3625(4) 0.51376(15) 0.0607(15) Uani 1 1 d .
H71A H 0.5721 0.4196 0.5255 0.091 Uiso 1 1 calc R
H71B H 0.6220 0.3340 0.5362 0.091 Uiso 1 1 calc R
H71C H 0.5612 0.3114 0.5037 0.091 Uiso 1 1 calc R
C72 C 0.66916(19) 0.2260(3) 0.46177(15) 0.0535(14) Uani 1 1 d .
H72A H 0.6551 0.2061 0.4884 0.080 Uiso 1 1 calc R
H72B H 0.7129 0.2180 0.4652 0.080 Uiso 1 1 calc R
H72C H 0.6500 0.1837 0.4380 0.080 Uiso 1 1 calc R
C73 C 0.6966(2) 0.3470(3) 0.38180(13) 0.0472(12) Uani 1 1 d .
H73A H 0.7001 0.4002 0.3609 0.071 Uiso 1 1 calc R
H73B H 0.6729 0.2915 0.3674 0.071 Uiso 1 1 calc R
H73C H 0.7369 0.3229 0.3941 0.071 Uiso 1 1 calc R
C74 C 0.63598(18) 0.5622(3) 0.38335(13) 0.0387(11) Uani 1 1 d .
H74A H 0.6183 0.6236 0.3930 0.058 Uiso 1 1 calc R
H74B H 0.6098 0.5356 0.3580 0.058 Uiso 1 1 calc R
H74C H 0.6757 0.5773 0.3760 0.058 Uiso 1 1 calc R
C75 C 0.79784(17) 0.3143(3) 0.51568(12) 0.0263(9) Uani 1 1 d .
C76 C 0.82487(16) 0.3577(3) 0.47932(11) 0.0218(8) Uani 1 1 d .
C77 C 0.87739(16) 0.3153(3) 0.46889(12) 0.0300(9) Uani 1 1 d .
H77 H 0.8959 0.2599 0.4848 0.036 Uiso 1 1 calc R
C78 C 0.90149(18) 0.3542(3) 0.43590(13) 0.0349(10) Uani 1 1 d .
H78 H 0.9373 0.3265 0.4285 0.042 Uiso 1 1 calc R
C79 C 0.87346(17) 0.4355(3) 0.41257(12) 0.0265(9) Uani 1 1 d .
C80 C 0.89598(18) 0.4772(3) 0.37701(12) 0.0369(10) Uani 1 1 d .
H80 H 0.9318 0.4511 0.3691 0.044 Uiso 1 1 calc R
C81 C 0.8668(2) 0.5547(3) 0.35396(13) 0.0435(12) Uani 1 1 d .
H81 H 0.8826 0.5823 0.3303 0.052 Uiso 1 1 calc R
C82 C 0.8135(2) 0.5932(3) 0.36526(13) 0.0421(11) Uani 1 1 d .
H82 H 0.7932 0.6465 0.3490 0.051 Uiso 1 1 calc R
C83 C 0.79052(18) 0.5548(3) 0.39939(12) 0.0324(10) Uani 1 1 d .
H83 H 0.7545 0.5821 0.4067 0.039 Uiso 1 1 calc R
C84 C 0.81947(16) 0.4755(3) 0.42387(11) 0.0258(9) Uani 1 1 d .
C85 C 0.8659(2) 0.4884(3) 0.57840(14) 0.0487(13) Uani 1 1 d .
H85A H 0.8350 0.4408 0.5851 0.058 Uiso 1 1 calc R
H85B H 0.8885 0.4549 0.5580 0.058 Uiso 1 1 calc R
C86 C 0.9093(2) 0.5119(4) 0.61987(16) 0.0744(18) Uani 1 1 d .
H86A H 0.9278 0.4496 0.6321 0.112 Uiso 1 1 calc R
H86B H 0.8871 0.5435 0.6406 0.112 Uiso 1 1 calc R
H86C H 0.9407 0.5576 0.6134 0.112 Uiso 1 1 calc R
C87 C 0.8715(2) 0.6543(4) 0.51129(15) 0.0640(15) Uani 1 1 d .
H87A H 0.8709 0.6051 0.4877 0.077 Uiso 1 1 calc R
H87B H 0.8511 0.7157 0.4987 0.077 Uiso 1 1 calc R
C88 C 0.9351(3) 0.6794(6) 0.5284(2) 0.122(3) Uani 1 1 d .
H88A H 0.9545 0.7066 0.5052 0.184 Uiso 1 1 calc R
H88B H 0.9563 0.6188 0.5400 0.184 Uiso 1 1 calc R
H88C H 0.9364 0.7294 0.5513 0.184 Uiso 1 1 calc R
C89 C 0.8192(2) 0.7003(3) 0.59263(14) 0.0573(14) Uani 1 1 d .
H89A H 0.8028 0.6689 0.6168 0.069 Uiso 1 1 calc R
H89B H 0.8595 0.7272 0.6042 0.069 Uiso 1 1 calc R
C90 C 0.7773(2) 0.7887(4) 0.57438(16) 0.0743(17) Uani 1 1 d .
H90A H 0.7746 0.8373 0.5973 0.112 Uiso 1 1 calc R
H90B H 0.7370 0.7628 0.5632 0.112 Uiso 1 1 calc R
H90C H 0.7939 0.8216 0.5511 0.112 Uiso 1 1 calc R

loop_
_atom_site_aniso_label
_atom_site_aniso_U_11
_atom_site_aniso_U_22
_atom_site_aniso_U_33
_atom_site_aniso_U_23
_atom_site_aniso_U_13
_atom_site_aniso_U_12
B1 0.088(5) 0.040(3) 0.033(3) -0.005(3) 0.013(3) -0.006(3)
F1 0.075(2) 0.0592(18) 0.0610(19) 0.0005(15) 0.0010(17) -0.0088(16)
F2 0.150(3) 0.0469(17) 0.064(2) -0.0221(15) 0.020(2) -0.0209(19)
F3 0.084(2) 0.076(2) 0.085(2) -0.0356(18) 0.008(2) 0.0062(18)
F4 0.170(4) 0.067(2) 0.063(2) 0.0065(17) 0.041(2) -0.011(2)
B2 0.041(3) 0.040(3) 0.033(3) 0.003(2) 0.004(3) 0.008(2)
F5 0.0600(17) 0.0430(14) 0.0332(14) -0.0029(11) 0.0195(13) 0.0081(13)
F6 0.0609(18) 0.0422(16) 0.079(2) -0.0216(14) 0.0053(16) 0.0053(13)
F7 0.0433(17) 0.087(2) 0.0578(18) -0.0132(15) 0.0073(14) -0.0143(15)
F8 0.090(2) 0.088(2) 0.0370(16) 0.0168(15) 0.0218(16) 0.0404(18)
B3 0.043(3) 0.040(3) 0.037(3) 0.007(2) 0.007(3) -0.003(3)
F9 0.0469(16) 0.0460(16) 0.077(2) 0.0210(14) -0.0017(14) -0.0066(13)
F10 0.0442(15) 0.0494(15) 0.0444(15) 0.0128(12) 0.0150(13) -0.0002(12)
F11 0.087(2) 0.0738(19) 0.0436(17) -0.0041(14) 0.0236(16) -0.0332(17)
F12 0.0346(15) 0.0745(19) 0.069(2) 0.0214(15) 0.0082(14) 0.0067(14)
Ru1 0.01789(16) 0.02853(17) 0.02355(17) -0.00047(15) 0.00516(12) -0.00236(14)
Si1 0.0361(7) 0.0494(8) 0.0268(7) 0.0087(6) -0.0021(6) 0.0033(6)
N1 0.0173(16) 0.0290(17) 0.0213(17) 0.0001(13) 0.0043(14) -0.0003(13)
O1 0.0209(14) 0.0386(16) 0.0251(15) -0.0076(12) 0.0082(12) -0.0023(12)
O2 0.0288(16) 0.0437(18) 0.0465(18) -0.0207(14) 0.0123(14) -0.0102(14)
C1 0.035(2) 0.028(2) 0.034(2) -0.0019(18) -0.001(2) -0.0067(18)
C2 0.033(2) 0.031(2) 0.024(2) 0.0082(18) 0.0049(19) 0.0011(19)
C3 0.040(3) 0.043(3) 0.030(2) 0.0106(19) 0.009(2) -0.005(2)
C4 0.050(3) 0.081(4) 0.026(2) 0.004(2) 0.011(2) 0.001(3)
C5 0.018(2) 0.037(2) 0.029(2) 0.0029(17) -0.0028(18) 0.0006(17)
C6 0.016(2) 0.037(2) 0.045(3) 0.011(2) -0.0017(19) 0.0016(18)
C7 0.019(2) 0.036(2) 0.047(3) 0.000(2) -0.004(2) 0.0007(19)
C8 0.019(2) 0.043(3) 0.041(3) -0.002(2) 0.003(2) 0.0011(19)
C9 0.017(2) 0.042(2) 0.031(2) -0.0005(19) 0.0020(17) -0.0052(18)
C10 0.029(2) 0.053(3) 0.028(2) -0.0035(19) -0.0017(19) -0.004(2)
C11 0.040(3) 0.052(3) 0.045(3) 0.024(2) -0.001(2) -0.003(2)
C12 0.038(3) 0.036(3) 0.080(4) -0.002(2) -0.010(3) 0.005(2)
C13 0.032(3) 0.069(3) 0.047(3) -0.014(2) 0.011(2) 0.008(2)
C14 0.025(2) 0.047(3) 0.044(3) 0.001(2) 0.008(2) -0.016(2)
C15 0.019(2) 0.035(2) 0.034(3) -0.0053(19) 0.0037(19) 0.0000(19)
C16 0.017(2) 0.032(2) 0.033(2) 0.0006(18) 0.0096(18) 0.0010(17)
C17 0.024(2) 0.037(2) 0.039(3) 0.0010(19) 0.005(2) -0.0092(19)
C18 0.021(2) 0.044(3) 0.035(3) 0.008(2) 0.0046(19) -0.0037(19)
C19 0.022(2) 0.035(2) 0.026(2) 0.0092(18) 0.0075(18) 0.0051(18)
C20 0.031(2) 0.041(2) 0.028(2) 0.0099(19) 0.0122(19) 0.0042(19)
C21 0.039(3) 0.050(3) 0.024(2) 0.002(2) 0.0134(19) 0.010(2)
C22 0.037(3) 0.042(2) 0.025(2) -0.0017(18) 0.000(2) 0.004(2)
C23 0.025(2) 0.037(2) 0.025(2) -0.0007(19) 0.0035(17) -0.0003(19)
C24 0.023(2) 0.028(2) 0.022(2) 0.0053(17) 0.0052(16) 0.0026(17)
C25 0.051(3) 0.063(3) 0.049(3) 0.014(3) -0.013(2) -0.002(3)
C26 0.088(4) 0.098(5) 0.050(3) -0.002(3) -0.021(3) -0.013(4)
C27 0.039(3) 0.096(4) 0.040(3) 0.010(3) 0.000(2) 0.016(3)
C28 0.040(3) 0.171(6) 0.048(3) 0.018(4) 0.006(3) 0.033(4)
C29 0.048(3) 0.063(3) 0.046(3) 0.017(2) -0.005(2) 0.013(3)
C30 0.106(5) 0.044(3) 0.064(4) 0.007(3) -0.002(3) 0.007(3)
Ru2 0.01881(16) 0.02585(17) 0.02638(18) -0.00255(15) 0.00522(13) -0.00123(14)
Si2 0.0322(7) 0.0493(8) 0.0301(7) 0.0064(6) -0.0008(6) 0.0053(6)
N31 0.0217(17) 0.0298(18) 0.0240(18) 0.0017(14) 0.0050(14) 0.0019(14)
O31 0.0237(15) 0.0341(15) 0.0305(16) -0.0097(12) 0.0092(13) -0.0059(12)
O32 0.0350(17) 0.0411(18) 0.061(2) -0.0218(15) 0.0138(15) -0.0126(14)
C31 0.038(2) 0.034(2) 0.032(2) 0.0003(19) -0.004(2) -0.002(2)
C32 0.029(2) 0.028(2) 0.031(2) 0.0084(18) 0.006(2) 0.0037(18)
C33 0.036(3) 0.043(3) 0.032(2) 0.0089(19) 0.007(2) -0.001(2)
C34 0.047(3) 0.074(3) 0.028(2) 0.002(2) 0.009(2) 0.011(3)
C35 0.021(2) 0.029(2) 0.029(2) 0.0026(16) -0.0007(18) 0.0010(17)
C36 0.019(2) 0.033(2) 0.035(2) 0.0016(19) 0.0026(18) 0.0018(18)
C37 0.015(2) 0.026(2) 0.047(3) -0.0007(19) 0.0005(19) -0.0015(17)
C38 0.018(2) 0.032(2) 0.038(2) -0.0034(19) 0.0076(19) 0.0028(17)
C39 0.0156(19) 0.032(2) 0.035(2) -0.0015(18) 0.0041(17) -0.0026(17)
C40 0.035(2) 0.042(3) 0.037(2) -0.0086(19) -0.006(2) 0.004(2)
C41 0.038(3) 0.041(3) 0.038(3) 0.015(2) 0.001(2) -0.001(2)
C42 0.031(2) 0.030(2) 0.060(3) -0.009(2) 0.008(2) 0.0041(19)
C43 0.030(2) 0.042(3) 0.051(3) -0.006(2) 0.013(2) 0.001(2)
C44 0.027(2) 0.036(2) 0.054(3) -0.003(2) 0.011(2) -0.0067(19)
C45 0.026(2) 0.035(2) 0.035(3) -0.0048(19) 0.004(2) 0.0005(19)
C46 0.017(2) 0.031(2) 0.039(3) 0.0009(18) 0.0020(18) 0.0003(17)
C47 0.021(2) 0.048(3) 0.045(3) 0.011(2) 0.011(2) -0.004(2)
C48 0.025(2) 0.055(3) 0.051(3) 0.020(2) 0.012(2) 0.002(2)
C49 0.028(2) 0.050(3) 0.035(3) 0.014(2) 0.011(2) 0.017(2)
C50 0.041(3) 0.073(4) 0.037(3) 0.010(3) 0.018(2) 0.016(3)
C51 0.058(3) 0.078(4) 0.034(3) 0.005(3) 0.018(3) 0.037(3)
C52 0.054(3) 0.058(3) 0.028(3) -0.007(2) 0.000(2) 0.018(3)
C53 0.035(2) 0.045(3) 0.028(2) -0.0030(19) 0.002(2) 0.010(2)
C54 0.025(2) 0.038(2) 0.023(2) 0.0050(19) 0.0063(17) 0.0097(19)
C55 0.036(3) 0.067(4) 0.080(4) 0.013(3) -0.015(3) -0.005(3)
C56 0.120(6) 0.104(5) 0.113(6) 0.000(4) -0.068(5) -0.019(4)
C57 0.042(3) 0.136(5) 0.043(3) 0.011(3) 0.002(3) 0.036(3)
C58 0.063(4) 0.214(8) 0.051(4) 0.015(4) 0.011(3) 0.069(5)
C59 0.049(3) 0.063(3) 0.049(3) 0.012(2) -0.001(2) 0.016(3)
C60 0.104(5) 0.046(3) 0.097(5) 0.010(3) 0.001(4) 0.007(3)
Ru3 0.02011(17) 0.02903(18) 0.02438(17) 0.00628(15) 0.00410(13) 0.00439(14)
Si3 0.0441(8) 0.0405(7) 0.0300(7) -0.0074(5) -0.0067(6) 0.0025(6)
N61 0.0228(17) 0.0248(17) 0.0173(16) 0.0002(12) 0.0020(14) -0.0007(13)
O61 0.0217(14) 0.0330(15) 0.0251(15) 0.0078(12) 0.0079(12) 0.0047(12)
O62 0.0262(15) 0.0348(16) 0.0397(17) 0.0163(13) 0.0056(13) 0.0057(13)
C61 0.038(2) 0.034(2) 0.021(2) 0.0082(17) 0.0091(18) 0.0210(19)
C62 0.035(2) 0.029(2) 0.030(2) -0.0010(18) 0.008(2) 0.0102(19)
C63 0.042(3) 0.046(3) 0.024(2) -0.002(2) 0.005(2) 0.016(2)
C64 0.062(3) 0.074(3) 0.025(2) 0.007(2) 0.012(2) 0.015(3)
C65 0.018(2) 0.046(3) 0.033(2) 0.0060(19) -0.0023(19) 0.0053(18)
C66 0.022(2) 0.056(3) 0.043(3) 0.017(2) -0.002(2) -0.005(2)
C67 0.024(2) 0.037(2) 0.049(3) 0.006(2) -0.009(2) -0.0006(19)
C68 0.026(2) 0.035(2) 0.038(3) -0.002(2) -0.010(2) -0.0042(19)
C69 0.021(2) 0.031(2) 0.033(2) 0.0025(18) -0.0060(18) 0.0009(17)
C70 0.027(2) 0.072(3) 0.041(3) 0.013(2) 0.009(2) 0.016(2)
C71 0.031(3) 0.087(4) 0.065(4) 0.033(3) 0.011(3) -0.009(3)
C72 0.049(3) 0.037(3) 0.065(3) 0.011(2) -0.019(3) -0.009(2)
C73 0.056(3) 0.042(3) 0.039(3) -0.015(2) -0.008(2) 0.005(2)
C74 0.037(3) 0.039(2) 0.037(3) 0.0039(19) -0.006(2) 0.009(2)
C75 0.019(2) 0.030(2) 0.030(2) 0.0006(17) 0.0037(18) -0.0002(18)
C76 0.021(2) 0.023(2) 0.021(2) -0.0019(16) -0.0002(17) -0.0025(16)
C77 0.024(2) 0.040(2) 0.025(2) 0.0012(18) -0.0001(18) 0.0063(19)
C78 0.023(2) 0.047(3) 0.036(3) -0.002(2) 0.008(2) 0.000(2)
C79 0.022(2) 0.035(2) 0.023(2) -0.0051(16) 0.0055(17) -0.0046(17)
C80 0.032(2) 0.051(3) 0.030(2) -0.003(2) 0.0128(19) -0.006(2)
C81 0.047(3) 0.059(3) 0.027(2) 0.009(2) 0.013(2) -0.013(2)
C82 0.050(3) 0.047(3) 0.029(2) 0.011(2) 0.005(2) -0.005(2)
C83 0.035(2) 0.037(2) 0.025(2) 0.0064(18) 0.0049(19) 0.0028(19)
C84 0.023(2) 0.033(2) 0.021(2) 0.0011(18) 0.0036(16) -0.0032(18)
C85 0.051(3) 0.053(3) 0.035(3) -0.008(2) -0.016(2) 0.007(2)
C86 0.077(4) 0.078(4) 0.054(3) -0.014(3) -0.032(3) 0.021(3)
C87 0.052(3) 0.091(4) 0.047(3) -0.022(3) 0.003(3) -0.020(3)
C88 0.085(5) 0.207(8) 0.069(5) -0.013(5) -0.006(4) -0.066(5)
C89 0.077(4) 0.049(3) 0.039(3) -0.007(2) -0.010(3) 0.011(3)
C90 0.102(5) 0.057(3) 0.058(4) -0.020(3) -0.006(3) 0.027(3)

loop_
_atom_type_symbol
_atom_type_description
_atom_type_scat_dispersion_real
_atom_type_scat_dispersion_imag
_atom_type_scat_source
C C 0.0033 0.0016 'International Tables Vol C Tables 4.2.6.8 and 6.1.1.4'
H H 0.0000 0.0000 'International Tables Vol C Tables 4.2.6.8 and 6.1.1.4'
N N 0.0061 0.0033 'International Tables Vol C Tables 4.2.6.8 and 6.1.1.4'
O O 0.0106 0.0060 'International Tables Vol C Tables 4.2.6.8 and 6.1.1.4'
F F 0.0171 0.0103 'International Tables Vol C Tables 4.2.6.8 and 6.1.1.4'
Si Si 0.0817 0.0704 'International Tables Vol C Tables 4.2.6.8 and 6.1.1.4'
Ru Ru -1.2594 0.8363 'International Tables Vol C Tables 4.2.6.8 and 6.1.1.4'
B B 0.0013 0.0007 'International Tables Vol C Tables 4.2.6.8 and 6.1.1.4'

loop_
_geom_angle_atom_site_label_1
_geom_angle_atom_site_label_2
_geom_angle_atom_site_label_3
_geom_angle
F3 B1 F4 112.4(5)
F3 B1 F2 110.5(5)
F4 B1 F2 110.0(4)
F3 B1 F1 109.2(4)
F4 B1 F1 107.0(5)
F2 B1 F1 107.5(5)
F7 B2 F6 109.6(4)
F7 B2 F5 110.3(4)
F6 B2 F5 109.9(4)
F7 B2 F8 110.1(4)
F6 B2 F8 108.8(4)
F5 B2 F8 108.2(4)
F12 B3 F9 108.8(4)
F12 B3 F10 111.0(4)
F9 B3 F10 110.0(4)
F12 B3 F11 110.6(4)
F9 B3 F11 108.5(4)
F10 B3 F11 107.8(4)
O1 Ru1 N1 77.54(10)
O1 Ru1 C2 89.30(12)
N1 Ru1 C2 93.82(13)
O1 Ru1 C8 93.58(13)
N1 Ru1 C8 143.28(14)
C2 Ru1 C8 121.95(15)
O1 Ru1 C1 125.13(12)
N1 Ru1 C1 89.84(13)
C2 Ru1 C1 37.90(14)
C8 Ru1 C1 122.90(15)
O1 Ru1 C9 130.84(12)
N1 Ru1 C9 142.11(13)
C2 Ru1 C9 108.85(14)
C8 Ru1 C9 37.84(14)
C1 Ru1 C9 90.19(15)
O1 Ru1 C7 82.97(12)
N1 Ru1 C7 105.43(13)
C2 Ru1 C7 157.07(16)
C8 Ru1 C7 37.85(14)
C1 Ru1 C7 150.86(14)
C9 Ru1 C7 62.46(14)
O1 Ru1 C5 144.03(12)
N1 Ru1 C5 104.55(13)
C2 Ru1 C5 125.80(14)
C8 Ru1 C5 62.89(14)
C1 Ru1 C5 90.84(14)
C9 Ru1 C5 37.56(13)
C7 Ru1 C5 61.62(14)
O1 Ru1 C3 82.03(13)
N1 Ru1 C3 126.63(13)
C2 Ru1 C3 36.91(14)
C8 Ru1 C3 86.20(16)
C1 Ru1 C3 63.52(15)
C9 Ru1 C3 86.48(15)
C7 Ru1 C3 120.31(16)
C5 Ru1 C3 120.07(14)
O1 Ru1 C6 109.20(13)
N1 Ru1 C6 86.82(12)
C2 Ru1 C6 161.13(15)
C8 Ru1 C6 62.28(15)
C1 Ru1 C6 123.32(15)
C9 Ru1 C6 62.05(14)
C7 Ru1 C6 36.29(14)
C5 Ru1 C6 36.82(13)
C3 Ru1 C6 146.56(15)
C27 Si1 C29 110.2(2)
C27 Si1 C25 109.1(2)
C29 Si1 C25 110.3(2)
C27 Si1 C2 108.73(19)
C29 Si1 C2 102.53(19)
C25 Si1 C2 115.7(2)
C16 N1 C24 117.9(3)
C16 N1 Ru1 111.6(2)
C24 N1 Ru1 130.1(2)
C15 O1 Ru1 117.2(2)
C2 C1 Ru1 71.2(2)
C2 C1 H1A 126.6
Ru1 C1 H1A 128.2
C2 C1 H1B 121.2
Ru1 C1 H1B 113.8
H1A C1 H1B 97.0
C3 C2 C1 111.8(4)
C3 C2 Si1 126.7(3)
C1 C2 Si1 120.8(3)
C3 C2 Ru1 74.8(2)
C1 C2 Ru1 70.9(2)
Si1 C2 Ru1 129.05(19)
C2 C3 C4 124.1(4)
C2 C3 Ru1 68.3(2)
C4 C3 Ru1 123.0(3)
C2 C3 H3 116.5
C4 C3 H3 112.7
Ru1 C3 H3 103.5
C3 C4 H4A 109.5
C3 C4 H4B 109.5
H4A C4 H4B 109.5
C3 C4 H4C 109.5
H4A C4 H4C 109.5
H4B C4 H4C 109.5
C6 C5 C9 107.8(3)
C6 C5 C10 125.6(4)
C9 C5 C10 124.8(3)
C6 C5 Ru1 72.9(2)
C9 C5 Ru1 69.9(2)
C10 C5 Ru1 134.6(3)
C7 C6 C5 108.1(4)
C7 C6 C11 125.8(4)
C5 C6 C11 125.9(4)
C7 C6 Ru1 70.3(2)
C5 C6 Ru1 70.3(2)
C11 C6 Ru1 128.5(3)
C6 C7 C8 108.7(4)
C6 C7 C12 126.1(4)
C8 C7 C12 125.2(4)
C6 C7 Ru1 73.4(2)
C8 C7 Ru1 69.1(2)
C12 C7 Ru1 125.5(3)
C7 C8 C9 107.5(4)
C7 C8 C13 124.8(4)
C9 C8 C13 127.1(4)
C7 C8 Ru1 73.1(2)
C9 C8 Ru1 72.0(2)
C13 C8 Ru1 127.3(3)
C8 C9 C5 107.9(3)
C8 C9 C14 126.3(4)
C5 C9 C14 124.9(4)
C8 C9 Ru1 70.1(2)
C5 C9 Ru1 72.6(2)
C14 C9 Ru1 131.3(3)
C5 C10 H10A 109.5
C5 C10 H10B 109.5
H10A C10 H10B 109.5
C5 C10 H10C 109.5
H10A C10 H10C 109.5
H10B C10 H10C 109.5
C6 C11 H11A 109.5
C6 C11 H11B 109.5
H11A C11 H11B 109.5
C6 C11 H11C 109.5
H11A C11 H11C 109.5
H11B C11 H11C 109.5
C7 C12 H12A 109.5
C7 C12 H12B 109.5
H12A C12 H12B 109.5
C7 C12 H12C 109.5
H12A C12 H12C 109.5
H12B C12 H12C 109.5
C8 C13 H13A 109.5
C8 C13 H13B 109.5
H13A C13 H13B 109.5
C8 C13 H13C 109.5
H13A C13 H13C 109.5
H13B C13 H13C 109.5
C9 C14 H14A 109.5
C9 C14 H14B 109.5
H14A C14 H14B 109.5
C9 C14 H14C 109.5
H14A C14 H14C 109.5
H14B C14 H14C 109.5
O2 C15 O1 124.2(4)
O2 C15 C16 120.9(4)
O1 C15 C16 114.8(3)
N1 C16 C17 124.0(4)
N1 C16 C15 117.3(3)
C17 C16 C15 118.7(4)
C18 C17 C16 118.9(4)
C18 C17 H17 120.6
C16 C17 H17 120.6
C17 C18 C19 119.8(4)
C17 C18 H18 120.1
C19 C18 H18 120.1
C18 C19 C24 119.2(4)
C18 C19 C20 121.9(4)
C24 C19 C20 118.9(4)
C21 C20 C19 121.4(4)
C21 C20 H20 119.3
C19 C20 H20 119.3
C20 C21 C22 119.6(4)
C20 C21 H21 120.2
C22 C21 H21 120.2
C23 C22 C21 120.8(4)
C23 C22 H22 119.6
C21 C22 H22 119.6
C22 C23 C24 121.0(4)
C22 C23 H23 119.5
C24 C23 H23 119.5
N1 C24 C23 121.4(3)
N1 C24 C19 120.2(3)
C23 C24 C19 118.4(3)
C26 C25 Si1 115.7(4)
C26 C25 H25A 108.4
Si1 C25 H25A 108.4
C26 C25 H25B 108.4
Si1 C25 H25B 108.4
H25A C25 H25B 107.4
C25 C26 H26A 109.5
C25 C26 H26B 109.5
H26A C26 H26B 109.5
C25 C26 H26C 109.5
H26A C26 H26C 109.5
H26B C26 H26C 109.5
C28 C27 Si1 113.9(3)
C28 C27 H27A 108.8
Si1 C27 H27A 108.8
C28 C27 H27B 108.8
Si1 C27 H27B 108.8
H27A C27 H27B 107.7
C27 C28 H28A 109.5
C27 C28 H28B 109.5
H28A C28 H28B 109.5
C27 C28 H28C 109.5
H28A C28 H28C 109.5
H28B C28 H28C 109.5
C30 C29 Si1 115.4(3)
C30 C29 H29A 108.4
Si1 C29 H29A 108.4
C30 C29 H29B 108.4
Si1 C29 H29B 108.4
H29A C29 H29B 107.5
C29 C30 H30A 109.5
C29 C30 H30B 109.5
H30A C30 H30B 109.5
C29 C30 H30C 109.5
H30A C30 H30C 109.5
H30B C30 H30C 109.5
O31 Ru2 N31 77.67(10)
O31 Ru2 C38 93.49(12)
N31 Ru2 C38 144.08(13)
O31 Ru2 C32 90.48(12)
N31 Ru2 C32 93.59(13)
C38 Ru2 C32 121.53(14)
O31 Ru2 C31 126.66(12)
N31 Ru2 C31 90.84(13)
C38 Ru2 C31 120.97(15)
C32 Ru2 C31 37.81(14)
O31 Ru2 C39 130.81(12)
N31 Ru2 C39 141.49(13)
C38 Ru2 C39 37.67(13)
C32 Ru2 C39 109.05(14)
C31 Ru2 C39 88.99(14)
O31 Ru2 C35 142.32(12)
N31 Ru2 C35 104.26(13)
C38 Ru2 C35 62.53(14)
C32 Ru2 C35 126.39(14)
C31 Ru2 C35 91.01(14)
C39 Ru2 C35 37.26(13)
O31 Ru2 C37 81.92(12)
N31 Ru2 C37 106.74(13)
C38 Ru2 C37 37.35(13)
C32 Ru2 C37 156.08(15)
C31 Ru2 C37 149.74(14)
C39 Ru2 C37 61.84(13)
C35 Ru2 C37 61.23(13)
O31 Ru2 C33 81.17(13)
N31 Ru2 C33 125.54(13)
C38 Ru2 C33 86.29(15)
C32 Ru2 C33 36.99(14)
C31 Ru2 C33 63.83(15)
C39 Ru2 C33 88.37(14)
C35 Ru2 C33 122.27(14)
C37 Ru2 C33 119.13(15)
O31 Ru2 C36 107.20(12)
N31 Ru2 C36 87.33(12)
C38 Ru2 C36 61.83(14)
C32 Ru2 C36 162.04(14)
C31 Ru2 C36 124.30(14)
C39 Ru2 C36 61.72(13)
C35 Ru2 C36 36.86(12)
C37 Ru2 C36 36.01(13)
C33 Ru2 C36 147.07(14)
C57 Si2 C59 109.9(2)
C57 Si2 C55 108.9(3)
C59 Si2 C55 109.2(2)
C57 Si2 C32 108.4(2)
C59 Si2 C32 103.52(19)
C55 Si2 C32 116.68(19)
C46 N31 C54 118.5(3)
C46 N31 Ru2 111.4(2)
C54 N31 Ru2 129.8(2)
C45 O31 Ru2 116.9(2)
C32 C31 Ru2 71.4(2)
C32 C31 H31A 123.9
Ru2 C31 H31A 104.9
C32 C31 H31B 128.2
Ru2 C31 H31B 121.5
H31A C31 H31B 102.2
C33 C32 C31 112.1(4)
C33 C32 Si2 126.4(3)
C31 C32 Si2 121.2(3)
C33 C32 Ru2 73.8(2)
C31 C32 Ru2 70.8(2)
Si2 C32 Ru2 128.08(19)
C32 C33 C34 124.8(4)
C32 C33 Ru2 69.2(2)
C34 C33 Ru2 123.8(3)
C32 C33 H33 118.5
C34 C33 H33 110.2
Ru2 C33 H33 102.9
C33 C34 H34A 109.5
C33 C34 H34B 109.5
H34A C34 H34B 109.5
C33 C34 H34C 109.5
H34A C34 H34C 109.5
H34B C34 H34C 109.5
C39 C35 C36 107.7(3)
C39 C35 C40 125.0(3)
C36 C35 C40 125.4(4)
C39 C35 Ru2 70.3(2)
C36 C35 Ru2 72.8(2)
C40 C35 Ru2 134.7(3)
C37 C36 C35 108.1(3)
C37 C36 C41 126.2(4)
C35 C36 C41 125.5(4)
C37 C36 Ru2 71.2(2)
C35 C36 Ru2 70.3(2)
C41 C36 Ru2 127.1(3)
C36 C37 C38 108.7(3)
C36 C37 C42 125.7(4)
C38 C37 C42 125.5(4)
C36 C37 Ru2 72.8(2)
C38 C37 Ru2 68.9(2)
C42 C37 Ru2 126.0(3)
C37 C38 C39 107.5(3)
C37 C38 C43 125.3(3)
C39 C38 C43 126.3(3)
C37 C38 Ru2 73.7(2)
C39 C38 Ru2 72.0(2)
C43 C38 Ru2 128.2(3)
C35 C39 C38 107.9(3)
C35 C39 C44 124.8(3)
C38 C39 C44 126.4(4)
C35 C39 Ru2 72.4(2)
C38 C39 Ru2 70.3(2)
C44 C39 Ru2 131.1(3)
C35 C40 H40A 109.5
C35 C40 H40B 109.5
H40A C40 H40B 109.5
C35 C40 H40C 109.5
H40A C40 H40C 109.5
H40B C40 H40C 109.5
C36 C41 H41A 109.5
C36 C41 H41B 109.5
H41A C41 H41B 109.5
C36 C41 H41C 109.5
H41A C41 H41C 109.5
H41B C41 H41C 109.5
C37 C42 H42A 109.5
C37 C42 H42B 109.5
H42A C42 H42B 109.5
C37 C42 H42C 109.5
H42A C42 H42C 109.5
H42B C42 H42C 109.5
C38 C43 H43A 109.5
C38 C43 H43B 109.5
H43A C43 H43B 109.5
C38 C43 H43C 109.5
H43A C43 H43C 109.5
H43B C43 H43C 109.5
C39 C44 H44A 109.5
C39 C44 H44B 109.5
H44A C44 H44B 109.5
C39 C44 H44C 109.5
H44A C44 H44C 109.5
H44B C44 H44C 109.5
O32 C45 O31 124.6(4)
O32 C45 C46 120.7(4)
O31 C45 C46 114.7(3)
N31 C46 C47 124.1(4)
N31 C46 C45 117.4(3)
C47 C46 C45 118.5(4)
C48 C47 C46 118.5(4)
C48 C47 H47 120.8
C46 C47 H47 120.8
C47 C48 C49 120.3(4)
C47 C48 H48 119.9
C49 C48 H48 119.9
C48 C49 C50 122.1(4)
C48 C49 C54 119.3(4)
C50 C49 C54 118.6(4)
C51 C50 C49 121.4(5)
C51 C50 H50 119.3
C49 C50 H50 119.3
C50 C51 C52 119.9(4)
C50 C51 H51 120.1
C52 C51 H51 120.1
C53 C52 C51 120.6(5)
C53 C52 H52 119.7
C51 C52 H52 119.7
C54 C53 C52 120.3(4)
C54 C53 H53 119.8
C52 C53 H53 119.8
C53 C54 N31 121.5(4)
C53 C54 C49 119.2(4)
N31 C54 C49 119.3(4)
C56 C55 Si2 115.9(4)
C56 C55 H55A 108.3
Si2 C55 H55A 108.3
C56 C55 H55B 108.3
Si2 C55 H55B 108.3
H55A C55 H55B 107.4
C55 C56 H56A 109.5
C55 C56 H56B 109.5
H56A C56 H56B 109.5
C55 C56 H56C 109.5
H56A C56 H56C 109.5
H56B C56 H56C 109.5
C58 C57 Si2 113.6(4)
C58 C57 H57A 108.9
Si2 C57 H57A 108.9
C58 C57 H57B 108.9
Si2 C57 H57B 108.9
H57A C57 H57B 107.7
C57 C58 H58A 109.5
C57 C58 H58B 109.5
H58A C58 H58B 109.5
C57 C58 H58C 109.5
H58A C58 H58C 109.5
H58B C58 H58C 109.5
C60 C59 Si2 115.9(3)
C60 C59 H59A 108.3
Si2 C59 H59A 108.3
C60 C59 H59B 108.3
Si2 C59 H59B 108.3
H59A C59 H59B 107.4
C59 C60 H60A 109.5
C59 C60 H60B 109.5
H60A C60 H60B 109.5
C59 C60 H60C 109.5
H60A C60 H60C 109.5
H60B C60 H60C 109.5
O61 Ru3 C61 127.01(12)
O61 Ru3 N61 77.07(10)
C61 Ru3 N61 90.99(12)
O61 Ru3 C62 90.18(12)
C61 Ru3 C62 38.49(13)
N61 Ru3 C62 93.36(13)
O61 Ru3 C66 92.42(13)
C61 Ru3 C66 124.02(16)
N61 Ru3 C66 140.51(15)
C62 Ru3 C66 125.02(17)
O61 Ru3 C65 129.06(13)
C61 Ru3 C65 90.16(15)
N61 Ru3 C65 143.19(13)
C62 Ru3 C65 109.74(15)
C66 Ru3 C65 37.57(14)
O61 Ru3 C67 83.82(12)
C61 Ru3 C67 148.62(14)
N61 Ru3 C67 103.22(14)
C62 Ru3 C67 160.55(16)
C66 Ru3 C67 37.35(15)
C65 Ru3 C67 61.77(15)
O61 Ru3 C63 81.52(12)
C61 Ru3 C63 64.10(15)
N61 Ru3 C63 125.56(13)
C62 Ru3 C63 37.09(14)
C66 Ru3 C63 89.24(17)
C65 Ru3 C63 87.49(15)
C67 Ru3 C63 123.50(17)
O61 Ru3 C69 144.27(12)
C61 Ru3 C69 88.72(14)
N61 Ru3 C69 106.21(13)
C62 Ru3 C69 124.46(14)
C66 Ru3 C69 61.95(14)
C65 Ru3 C69 37.04(14)
C67 Ru3 C69 60.61(14)
C63 Ru3 C69 119.68(14)
O61 Ru3 C68 110.64(12)
C61 Ru3 C68 120.03(14)
N61 Ru3 C68 86.50(13)
C62 Ru3 C68 158.52(14)
C66 Ru3 C68 61.48(16)
C65 Ru3 C68 61.52(14)
C67 Ru3 C68 35.68(14)
C63 Ru3 C68 147.91(15)
C69 Ru3 C68 36.50(13)
C89 Si3 C87 109.1(2)
C89 Si3 C85 109.9(2)
C87 Si3 C85 110.2(2)
C89 Si3 C62 103.0(2)
C87 Si3 C62 106.9(2)
C85 Si3 C62 117.21(19)
C76 N61 C84 118.3(3)
C76 N61 Ru3 111.9(2)
C84 N61 Ru3 129.3(2)
C75 O61 Ru3 117.9(2)
C62 C61 Ru3 71.2(2)
C62 C61 H61A 121.3
Ru3 C61 H61A 126.3
C62 C61 H61B 112.3
Ru3 C61 H61B 103.8
H61A C61 H61B 114.6
C63 C62 C61 111.2(4)
C63 C62 Si3 126.6(3)
C61 C62 Si3 121.7(3)
C63 C62 Ru3 74.4(2)
C61 C62 Ru3 70.3(2)
Si3 C62 Ru3 128.18(19)
C62 C63 C64 125.1(4)
C62 C63 Ru3 68.5(2)
C64 C63 Ru3 121.9(3)
C62 C63 H63 116.6
C64 C63 H63 113.6
Ru3 C63 H63 100.6
C63 C64 H64A 109.5
C63 C64 H64B 109.5
H64A C64 H64B 109.5
C63 C64 H64C 109.5
H64A C64 H64C 109.5
H64B C64 H64C 109.5
C66 C65 C69 106.9(4)
C66 C65 C70 128.0(4)
C69 C65 C70 124.5(4)
C66 C65 Ru3 69.6(2)
C69 C65 Ru3 72.4(2)
C70 C65 Ru3 130.7(3)
C67 C66 C65 107.8(4)
C67 C66 C71 124.6(4)
C65 C66 C71 126.8(4)
C67 C66 Ru3 73.5(2)
C65 C66 Ru3 72.8(2)
C71 C66 Ru3 127.8(3)
C68 C67 C66 109.3(4)
C68 C67 C72 124.9(4)
C66 C67 C72 125.7(4)
C68 C67 Ru3 74.2(2)
C66 C67 Ru3 69.2(2)
C72 C67 Ru3 123.7(3)
C67 C68 C69 107.3(4)
C67 C68 C73 126.4(4)
C69 C68 C73 126.1(4)
C67 C68 Ru3 70.1(2)
C69 C68 Ru3 70.2(2)
C73 C68 Ru3 127.7(3)
C68 C69 C65 108.6(3)
C68 C69 C74 125.7(4)
C65 C69 C74 124.1(3)
C68 C69 Ru3 73.3(2)
C65 C69 Ru3 70.5(2)
C74 C69 Ru3 133.3(3)
C65 C70 H70A 109.5
C65 C70 H70B 109.5
H70A C70 H70B 109.5
C65 C70 H70C 109.5
H70A C70 H70C 109.5
H70B C70 H70C 109.5
C66 C71 H71A 109.5
C66 C71 H71B 109.5
H71A C71 H71B 109.5
C66 C71 H71C 109.5
H71A C71 H71C 109.5
H71B C71 H71C 109.5
C67 C72 H72A 109.5
C67 C72 H72B 109.5
H72A C72 H72B 109.5
C67 C72 H72C 109.5
H72A C72 H72C 109.5
H72B C72 H72C 109.5
C68 C73 H73A 109.5
C68 C73 H73B 109.5
H73A C73 H73B 109.5
C68 C73 H73C 109.5
H73A C73 H73C 109.5
H73B C73 H73C 109.5
C69 C74 H74A 109.5
C69 C74 H74B 109.5
H74A C74 H74B 109.5
C69 C74 H74C 109.5
H74A C74 H74C 109.5
H74B C74 H74C 109.5
O62 C75 O61 124.8(4)
O62 C75 C76 120.3(3)
O61 C75 C76 114.9(3)
N61 C76 C77 123.9(3)
N61 C76 C75 116.9(3)
C77 C76 C75 119.2(3)
C78 C77 C76 119.1(4)
C78 C77 H77 120.5
C76 C77 H77 120.5
C77 C78 C79 119.8(4)
C77 C78 H78 120.1
C79 C78 H78 120.1
C78 C79 C80 122.0(4)
C78 C79 C84 119.3(4)
C80 C79 C84 118.7(4)
C81 C80 C79 120.9(4)
C81 C80 H80 119.5
C79 C80 H80 119.5
C80 C81 C82 119.9(4)
C80 C81 H81 120.0
C82 C81 H81 120.0
C83 C82 C81 120.7(4)
C83 C82 H82 119.6
C81 C82 H82 119.6
C82 C83 C84 120.9(4)
C82 C83 H83 119.6
C84 C83 H83 119.6
N61 C84 C83 121.4(3)
N61 C84 C79 119.7(3)
C83 C84 C79 118.9(3)
C86 C85 Si3 113.9(3)
C86 C85 H85A 108.8
Si3 C85 H85A 108.8
C86 C85 H85B 108.8
Si3 C85 H85B 108.8
H85A C85 H85B 107.7
C85 C86 H86A 109.5
C85 C86 H86B 109.5
H86A C86 H86B 109.5
C85 C86 H86C 109.5
H86A C86 H86C 109.5
H86B C86 H86C 109.5
C88 C87 Si3 115.4(4)
C88 C87 H87A 108.4
Si3 C87 H87A 108.4
C88 C87 H87B 108.4
Si3 C87 H87B 108.4
H87A C87 H87B 107.5
C87 C88 H88A 109.5
C87 C88 H88B 109.5
H88A C88 H88B 109.5
C87 C88 H88C 109.5
H88A C88 H88C 109.5
H88B C88 H88C 109.5
C90 C89 Si3 113.2(3)
C90 C89 H89A 108.9
Si3 C89 H89A 108.9
C90 C89 H89B 108.9
Si3 C89 H89B 108.9
H89A C89 H89B 107.8
C89 C90 H90A 109.5
C89 C90 H90B 109.5
H90A C90 H90B 109.5
C89 C90 H90C 109.5
H90A C90 H90C 109.5
H90B C90 H90C 109.5

loop_
_geom_bond_atom_site_label_1
_geom_bond_atom_site_label_2
_geom_bond_distance
B1 F3 1.326(7)
B1 F4 1.376(6)
B1 F2 1.387(6)
B1 F1 1.428(7)
B2 F7 1.366(5)
B2 F6 1.373(5)
B2 F5 1.383(5)
B2 F8 1.398(5)
B3 F12 1.371(6)
B3 F9 1.388(5)
B3 F10 1.385(5)
B3 F11 1.405(6)
Ru1 O1 2.065(2)
Ru1 N1 2.167(3)
Ru1 C2 2.187(4)
Ru1 C8 2.191(4)
Ru1 C1 2.183(4)
Ru1 C9 2.215(4)
Ru1 C7 2.244(4)
Ru1 C5 2.251(4)
Ru1 C3 2.270(4)
Ru1 C6 2.285(4)
Si1 C27 1.858(5)
Si1 C29 1.864(4)
Si1 C25 1.872(5)
Si1 C2 1.899(4)
N1 C16 1.330(4)
N1 C24 1.392(4)
O1 C15 1.302(4)
O2 C15 1.226(4)
C1 C2 1.419(5)
C1 H1A 1.0019
C1 H1B 0.8911
C2 C3 1.413(5)
C3 C4 1.508(6)
C3 H3 1.0445
C4 H4A 0.9800
C4 H4B 0.9800
C4 H4C 0.9800
C5 C6 1.433(5)
C5 C9 1.438(5)
C5 C10 1.492(5)
C6 C7 1.411(6)
C6 C11 1.488(5)
C7 C8 1.439(5)
C7 C12 1.495(5)
C8 C9 1.429(5)
C8 C13 1.515(5)
C9 C14 1.485(5)
C10 H10A 0.9800
C10 H10B 0.9800
C10 H10C 0.9800
C11 H11A 0.9800
C11 H11B 0.9800
C11 H11C 0.9800
C12 H12A 0.9800
C12 H12B 0.9800
C12 H12C 0.9800
C13 H13A 0.9800
C13 H13B 0.9800
C13 H13C 0.9800
C14 H14A 0.9800
C14 H14B 0.9800
C14 H14C 0.9800
C15 C16 1.494(5)
C16 C17 1.406(5)
C17 C18 1.356(5)
C17 H17 0.9500
C18 C19 1.399(5)
C18 H18 0.9500
C19 C24 1.422(5)
C19 C20 1.424(5)
C20 C21 1.348(5)
C20 H20 0.9500
C21 C22 1.409(5)
C21 H21 0.9500
C22 C23 1.370(5)
C22 H22 0.9500
C23 C24 1.404(5)
C23 H23 0.9500
C25 C26 1.521(6)
C25 H25A 0.9900
C25 H25B 0.9900
C26 H26A 0.9800
C26 H26B 0.9800
C26 H26C 0.9800
C27 C28 1.528(6)
C27 H27A 0.9900
C27 H27B 0.9900
C28 H28A 0.9800
C28 H28B 0.9800
C28 H28C 0.9800
C29 C30 1.532(6)
C29 H29A 0.9900
C29 H29B 0.9900
C30 H30A 0.9800
C30 H30B 0.9800
C30 H30C 0.9800
Ru2 O31 2.063(2)
Ru2 N31 2.170(3)
Ru2 C38 2.197(4)
Ru2 C32 2.197(4)
Ru2 C31 2.191(4)
Ru2 C39 2.220(4)
Ru2 C35 2.247(4)
Ru2 C37 2.261(4)
Ru2 C33 2.257(4)
Ru2 C36 2.280(4)
Si2 C57 1.862(5)
Si2 C59 1.873(4)
Si2 C55 1.885(5)
Si2 C32 1.899(4)
N31 C46 1.325(4)
N31 C54 1.399(5)
O31 C45 1.304(4)
O32 C45 1.215(4)
C31 C32 1.422(5)
C31 H31A 0.8561
C31 H31B 1.0321
C32 C33 1.414(5)
C33 C34 1.497(6)
C33 H33 1.0041
C34 H34A 0.9800
C34 H34B 0.9800
C34 H34C 0.9800
C35 C39 1.427(5)
C35 C36 1.432(5)
C35 C40 1.490(5)
C36 C37 1.404(5)
C36 C41 1.505(5)
C37 C38 1.429(5)
C37 C42 1.498(5)
C38 C39 1.426(5)
C38 C43 1.502(5)
C39 C44 1.492(5)
C40 H40A 0.9800
C40 H40B 0.9800
C40 H40C 0.9800
C41 H41A 0.9800
C41 H41B 0.9800
C41 H41C 0.9800
C42 H42A 0.9800
C42 H42B 0.9800
C42 H42C 0.9800
C43 H43A 0.9800
C43 H43B 0.9800
C43 H43C 0.9800
C44 H44A 0.9800
C44 H44B 0.9800
C44 H44C 0.9800
C45 C46 1.501(5)
C46 C47 1.411(5)
C47 C48 1.348(6)
C47 H47 0.9500
C48 C49 1.405(6)
C48 H48 0.9500
C49 C50 1.410(6)
C49 C54 1.425(5)
C50 C51 1.357(6)
C50 H50 0.9500
C51 C52 1.396(6)
C51 H51 0.9500
C52 C53 1.388(5)
C52 H52 0.9500
C53 C54 1.390(5)
C53 H53 0.9500
C55 C56 1.482(7)
C55 H55A 0.9900
C55 H55B 0.9900
C56 H56A 0.9800
C56 H56B 0.9800
C56 H56C 0.9800
C57 C58 1.532(6)
C57 H57A 0.9900
C57 H57B 0.9900
C58 H58A 0.9800
C58 H58B 0.9800
C58 H58C 0.9800
C59 C60 1.509(6)
C59 H59A 0.9900
C59 H59B 0.9900
C60 H60A 0.9800
C60 H60B 0.9800
C60 H60C 0.9800
Ru3 O61 2.067(2)
Ru3 C61 2.176(4)
Ru3 N61 2.177(3)
Ru3 C62 2.188(4)
Ru3 C66 2.192(4)
Ru3 C65 2.235(4)
Ru3 C67 2.248(4)
Ru3 C63 2.264(4)
Ru3 C69 2.260(4)
Ru3 C68 2.301(4)
Si3 C89 1.873(4)
Si3 C87 1.871(5)
Si3 C85 1.881(4)
Si3 C62 1.899(4)
N61 C76 1.332(4)
N61 C84 1.392(4)
O61 C75 1.296(4)
O62 C75 1.226(4)
C61 C62 1.438(5)
C61 H61A 1.0489
C61 H61B 0.9656
C62 C63 1.418(5)
C63 C64 1.513(5)
C63 H63 0.9770
C64 H64A 0.9800
C64 H64B 0.9800
C64 H64C 0.9800
C65 C66 1.426(5)
C65 C69 1.428(5)
C65 C70 1.500(5)
C66 C67 1.423(6)
C66 C71 1.505(6)
C67 C68 1.395(6)
C67 C72 1.506(5)
C68 C69 1.429(5)
C68 C73 1.481(5)
C69 C74 1.500(5)
C70 H70A 0.9800
C70 H70B 0.9800
C70 H70C 0.9800
C71 H71A 0.9800
C71 H71B 0.9800
C71 H71C 0.9800
C72 H72A 0.9800
C72 H72B 0.9800
C72 H72C 0.9800
C73 H73A 0.9800
C73 H73B 0.9800
C73 H73C 0.9800
C74 H74A 0.9800
C74 H74B 0.9800
C74 H74C 0.9800
C75 C76 1.498(5)
C76 C77 1.398(5)
C77 C78 1.352(5)
C77 H77 0.9500
C78 C79 1.402(5)
C78 H78 0.9500
C79 C80 1.417(5)
C79 C84 1.425(5)
C80 C81 1.368(5)
C80 H80 0.9500
C81 C82 1.404(6)
C81 H81 0.9500
C82 C83 1.366(5)
C82 H82 0.9500
C83 C84 1.406(5)
C83 H83 0.9500
C85 C86 1.532(6)
C85 H85A 0.9900
C85 H85B 0.9900
C86 H86A 0.9800
C86 H86B 0.9800
C86 H86C 0.9800
C87 C88 1.484(7)
C87 H87A 0.9900
C87 H87B 0.9900
C88 H88A 0.9800
C88 H88B 0.9800
C88 H88C 0.9800
C89 C90 1.561(6)
C89 H89A 0.9900
C89 H89B 0.9900
C90 H90A 0.9800
C90 H90B 0.9800
C90 H90C 0.9800

loop_
_geom_torsion_atom_site_label_1
_geom_torsion_atom_site_label_2
_geom_torsion_atom_site_label_3
_geom_torsion_atom_site_label_4
_geom_torsion
O1 Ru1 N1 C16 -9.1(2)
C2 Ru1 N1 C16 -97.5(3)
C8 Ru1 N1 C16 70.0(3)
C1 Ru1 N1 C16 -135.3(3)
C9 Ru1 N1 C16 134.7(3)
C7 Ru1 N1 C16 69.9(3)
C5 Ru1 N1 C16 133.9(2)
C3 Ru1 N1 C16 -79.2(3)
C6 Ru1 N1 C16 101.4(3)
O1 Ru1 N1 C24 178.5(3)
C2 Ru1 N1 C24 90.1(3)
C8 Ru1 N1 C24 -102.4(3)
C1 Ru1 N1 C24 52.3(3)
C9 Ru1 N1 C24 -37.8(4)
C7 Ru1 N1 C24 -102.5(3)
C5 Ru1 N1 C24 -38.5(3)
C3 Ru1 N1 C24 108.4(3)
C6 Ru1 N1 C24 -71.0(3)
N1 Ru1 O1 C15 11.4(2)
C2 Ru1 O1 C15 105.5(3)
C8 Ru1 O1 C15 -132.5(3)
C1 Ru1 O1 C15 92.3(3)
C9 Ru1 O1 C15 -139.9(3)
C7 Ru1 O1 C15 -96.1(3)
C5 Ru1 O1 C15 -86.2(3)
C3 Ru1 O1 C15 141.8(3)
C6 Ru1 O1 C15 -70.7(3)
O1 Ru1 C1 C2 21.9(3)
N1 Ru1 C1 C2 96.4(2)
C8 Ru1 C1 C2 -101.2(3)
C9 Ru1 C1 C2 -121.5(2)
C7 Ru1 C1 C2 -140.8(3)
C5 Ru1 C1 C2 -159.0(2)
C3 Ru1 C1 C2 -35.5(2)
C6 Ru1 C1 C2 -177.5(2)
Ru1 C1 C2 C3 64.0(3)
Ru1 C1 C2 Si1 -124.7(3)
C27 Si1 C2 C3 -173.2(4)
C29 Si1 C2 C3 70.1(4)
C25 Si1 C2 C3 -50.0(4)
C27 Si1 C2 C1 16.9(4)
C29 Si1 C2 C1 -99.8(3)
C25 Si1 C2 C1 140.1(3)
C27 Si1 C2 Ru1 -72.8(3)
C29 Si1 C2 Ru1 170.6(3)
C25 Si1 C2 Ru1 50.4(3)
O1 Ru1 C2 C3 77.6(2)
N1 Ru1 C2 C3 155.1(2)
C8 Ru1 C2 C3 -16.2(3)
C1 Ru1 C2 C3 -120.1(3)
C9 Ru1 C2 C3 -55.8(3)
C7 Ru1 C2 C3 7.7(5)
C5 Ru1 C2 C3 -93.9(3)
C6 Ru1 C2 C3 -113.6(5)
O1 Ru1 C2 C1 -162.3(2)
N1 Ru1 C2 C1 -84.8(2)
C8 Ru1 C2 C1 103.9(3)
C9 Ru1 C2 C1 64.3(3)
C7 Ru1 C2 C1 127.8(4)
C5 Ru1 C2 C1 26.2(3)
C3 Ru1 C2 C1 120.1(3)
C6 Ru1 C2 C1 6.5(6)
O1 Ru1 C2 Si1 -47.6(3)
N1 Ru1 C2 Si1 29.9(3)
C8 Ru1 C2 Si1 -141.4(2)
C1 Ru1 C2 Si1 114.7(4)
C9 Ru1 C2 Si1 179.0(2)
C7 Ru1 C2 Si1 -117.5(4)
C5 Ru1 C2 Si1 140.9(2)
C3 Ru1 C2 Si1 -125.2(4)
C6 Ru1 C2 Si1 121.2(4)
C1 C2 C3 C4 -177.8(4)
Si1 C2 C3 C4 11.6(6)
Ru1 C2 C3 C4 -116.1(4)
C1 C2 C3 Ru1 -61.7(3)
Si1 C2 C3 Ru1 127.7(3)
O1 Ru1 C3 C2 -99.5(2)
N1 Ru1 C3 C2 -31.6(3)
C8 Ru1 C3 C2 166.3(2)
C1 Ru1 C3 C2 36.4(2)
C9 Ru1 C3 C2 128.4(2)
C7 Ru1 C3 C2 -176.5(2)
C5 Ru1 C3 C2 110.8(2)
C6 Ru1 C3 C2 147.5(3)
O1 Ru1 C3 C4 17.9(3)
N1 Ru1 C3 C4 85.9(4)
C2 Ru1 C3 C4 117.5(4)
C8 Ru1 C3 C4 -76.2(4)
C1 Ru1 C3 C4 153.9(4)
C9 Ru1 C3 C4 -114.2(4)
C7 Ru1 C3 C4 -59.1(4)
C5 Ru1 C3 C4 -131.8(3)
C6 Ru1 C3 C4 -95.1(4)
O1 Ru1 C5 C6 25.0(3)
N1 Ru1 C5 C6 -63.7(2)
C2 Ru1 C5 C6 -169.5(2)
C8 Ru1 C5 C6 79.2(3)
C1 Ru1 C5 C6 -153.8(2)
C9 Ru1 C5 C6 117.0(3)
C7 Ru1 C5 C6 36.2(2)
C3 Ru1 C5 C6 146.7(2)
O1 Ru1 C5 C9 -92.0(3)
N1 Ru1 C5 C9 179.3(2)
C2 Ru1 C5 C9 73.5(3)
C8 Ru1 C5 C9 -37.9(2)
C1 Ru1 C5 C9 89.2(2)
C7 Ru1 C5 C9 -80.8(2)
C3 Ru1 C5 C9 29.7(3)
C6 Ru1 C5 C9 -117.0(3)
O1 Ru1 C5 C10 148.5(3)
N1 Ru1 C5 C10 59.7(4)
C2 Ru1 C5 C10 -46.1(5)
C8 Ru1 C5 C10 -157.4(4)
C1 Ru1 C5 C10 -30.3(4)
C9 Ru1 C5 C10 -119.6(5)
C7 Ru1 C5 C10 159.6(5)
C3 Ru1 C5 C10 -89.9(4)
C6 Ru1 C5 C10 123.4(5)
C9 C5 C6 C7 1.1(4)
C10 C5 C6 C7 166.5(4)
Ru1 C5 C6 C7 -60.4(3)
C9 C5 C6 C11 -174.7(4)
C10 C5 C6 C11 -9.2(6)
Ru1 C5 C6 C11 123.8(4)
C9 C5 C6 Ru1 61.5(2)
C10 C5 C6 Ru1 -133.1(4)
O1 Ru1 C6 C7 -46.1(3)
N1 Ru1 C6 C7 -121.7(2)
C2 Ru1 C6 C7 145.8(4)
C8 Ru1 C6 C7 37.7(2)
C1 Ru1 C6 C7 150.5(2)
C9 Ru1 C6 C7 80.7(2)
C5 Ru1 C6 C7 118.6(3)
C3 Ru1 C6 C7 59.0(4)
O1 Ru1 C6 C5 -164.8(2)
N1 Ru1 C6 C5 119.6(2)
C2 Ru1 C6 C5 27.1(6)
C8 Ru1 C6 C5 -81.0(2)
C1 Ru1 C6 C5 31.9(3)
C9 Ru1 C6 C5 -37.9(2)
C7 Ru1 C6 C5 -118.6(3)
C3 Ru1 C6 C5 -59.6(4)
O1 Ru1 C6 C11 74.5(4)
N1 Ru1 C6 C11 -1.1(4)
C2 Ru1 C6 C11 -93.6(6)
C8 Ru1 C6 C11 158.3(4)
C1 Ru1 C6 C11 -88.8(4)
C9 Ru1 C6 C11 -158.7(4)
C7 Ru1 C6 C11 120.7(5)
C5 Ru1 C6 C11 -120.7(5)
C3 Ru1 C6 C11 179.7(3)
C5 C6 C7 C8 0.0(4)
C11 C6 C7 C8 175.8(4)
Ru1 C6 C7 C8 -60.4(3)
C5 C6 C7 C12 -177.4(4)
C11 C6 C7 C12 -1.7(6)
Ru1 C6 C7 C12 122.2(4)
C5 C6 C7 Ru1 60.4(3)
C11 C6 C7 Ru1 -123.8(4)
O1 Ru1 C7 C6 136.7(2)
N1 Ru1 C7 C6 61.7(2)
C2 Ru1 C7 C6 -152.2(3)
C8 Ru1 C7 C6 -118.2(3)
C1 Ru1 C7 C6 -57.5(4)
C9 Ru1 C7 C6 -79.5(2)
C5 Ru1 C7 C6 -36.7(2)
C3 Ru1 C7 C6 -146.8(2)
O1 Ru1 C7 C8 -105.1(2)
N1 Ru1 C7 C8 179.9(2)
C2 Ru1 C7 C8 -34.0(5)
C1 Ru1 C7 C8 60.6(4)
C9 Ru1 C7 C8 38.7(2)
C5 Ru1 C7 C8 81.4(2)
C3 Ru1 C7 C8 -28.7(3)
C6 Ru1 C7 C8 118.2(3)
O1 Ru1 C7 C12 13.9(4)
N1 Ru1 C7 C12 -61.1(4)
C2 Ru1 C7 C12 85.0(5)
C8 Ru1 C7 C12 119.0(5)
C1 Ru1 C7 C12 179.6(3)
C9 Ru1 C7 C12 157.7(4)
C5 Ru1 C7 C12 -159.5(4)
C3 Ru1 C7 C12 90.3(4)
C6 Ru1 C7 C12 -122.8(5)
C6 C7 C8 C9 -1.2(4)
C12 C7 C8 C9 176.3(4)
Ru1 C7 C8 C9 -64.3(3)
C6 C7 C8 C13 -172.8(4)
C12 C7 C8 C13 4.7(6)
Ru1 C7 C8 C13 124.1(4)
C6 C7 C8 Ru1 63.1(3)
C12 C7 C8 Ru1 -119.4(4)
O1 Ru1 C8 C7 73.7(2)
N1 Ru1 C8 C7 -0.2(4)
C2 Ru1 C8 C7 165.1(2)
C1 Ru1 C8 C7 -149.6(2)
C9 Ru1 C8 C7 -115.4(3)
C5 Ru1 C8 C7 -77.8(2)
C3 Ru1 C8 C7 155.5(3)
C6 Ru1 C8 C7 -36.1(2)
O1 Ru1 C8 C9 -170.9(2)
N1 Ru1 C8 C9 115.2(3)
C2 Ru1 C8 C9 -79.5(3)
C1 Ru1 C8 C9 -34.3(3)
C7 Ru1 C8 C9 115.4(3)
C5 Ru1 C8 C9 37.6(2)
C3 Ru1 C8 C9 -89.2(2)
C6 Ru1 C8 C9 79.2(2)
O1 Ru1 C8 C13 -47.5(4)
N1 Ru1 C8 C13 -121.4(4)
C2 Ru1 C8 C13 43.9(4)
C1 Ru1 C8 C13 89.1(4)
C9 Ru1 C8 C13 123.4(5)
C7 Ru1 C8 C13 -121.3(5)
C5 Ru1 C8 C13 160.9(4)
C3 Ru1 C8 C13 34.2(4)
C6 Ru1 C8 C13 -157.4(4)
C7 C8 C9 C5 1.8(4)
C13 C8 C9 C5 173.2(4)
Ru1 C8 C9 C5 -63.2(3)
C7 C8 C9 C14 -167.7(4)
C13 C8 C9 C14 3.6(6)
Ru1 C8 C9 C14 127.3(4)
C7 C8 C9 Ru1 65.0(3)
C13 C8 C9 Ru1 -123.6(4)
C6 C5 C9 C8 -1.8(4)
C10 C5 C9 C8 -167.4(3)
Ru1 C5 C9 C8 61.6(3)
C6 C5 C9 C14 167.9(3)
C10 C5 C9 C14 2.4(6)
Ru1 C5 C9 C14 -128.7(4)
C6 C5 C9 Ru1 -63.4(3)
C10 C5 C9 Ru1 131.0(4)
O1 Ru1 C9 C8 12.0(3)
N1 Ru1 C9 C8 -118.2(3)
C2 Ru1 C9 C8 118.2(2)
C1 Ru1 C9 C8 151.8(2)
C7 Ru1 C9 C8 -38.7(2)
C5 Ru1 C9 C8 -117.1(3)
C3 Ru1 C9 C8 88.3(2)
C6 Ru1 C9 C8 -79.9(3)
O1 Ru1 C9 C5 129.1(2)
N1 Ru1 C9 C5 -1.2(3)
C2 Ru1 C9 C5 -124.8(2)
C8 Ru1 C9 C5 117.1(3)
C1 Ru1 C9 C5 -91.1(2)
C7 Ru1 C9 C5 78.4(2)
C3 Ru1 C9 C5 -154.6(2)
C6 Ru1 C9 C5 37.2(2)
O1 Ru1 C9 C14 -109.3(4)
N1 Ru1 C9 C14 120.4(4)
C2 Ru1 C9 C14 -3.2(4)
C8 Ru1 C9 C14 -121.4(5)
C1 Ru1 C9 C14 30.4(4)
C7 Ru1 C9 C14 -160.1(4)
C5 Ru1 C9 C14 121.5(5)
C3 Ru1 C9 C14 -33.0(4)
C6 Ru1 C9 C14 158.7(4)
Ru1 O1 C15 O2 169.1(3)
Ru1 O1 C15 C16 -11.5(4)
C24 N1 C16 C17 -0.2(5)
Ru1 N1 C16 C17 -173.6(3)
C24 N1 C16 C15 179.7(3)
Ru1 N1 C16 C15 6.3(4)
O2 C15 C16 N1 -177.6(3)
O1 C15 C16 N1 3.0(5)
O2 C15 C16 C17 2.3(6)
O1 C15 C16 C17 -177.1(3)
N1 C16 C17 C18 -0.7(6)
C15 C16 C17 C18 179.4(3)
C16 C17 C18 C19 -0.1(6)
C17 C18 C19 C24 1.6(5)
C17 C18 C19 C20 -179.9(4)
C18 C19 C20 C21 -177.1(4)
C24 C19 C20 C21 1.3(5)
C19 C20 C21 C22 -0.7(6)
C20 C21 C22 C23 0.3(6)
C21 C22 C23 C24 -0.5(6)
C16 N1 C24 C23 -177.8(3)
Ru1 N1 C24 C23 -5.8(5)
C16 N1 C24 C19 1.8(5)
Ru1 N1 C24 C19 173.8(2)
C22 C23 C24 N1 -179.4(3)
C22 C23 C24 C19 1.0(5)
C18 C19 C24 N1 -2.5(5)
C20 C19 C24 N1 179.0(3)
C18 C19 C24 C23 177.1(3)
C20 C19 C24 C23 -1.4(5)
C27 Si1 C25 C26 -103.8(4)
C29 Si1 C25 C26 17.4(5)
C2 Si1 C25 C26 133.2(4)
C29 Si1 C27 C28 -66.6(5)
C25 Si1 C27 C28 54.7(5)
C2 Si1 C27 C28 -178.2(4)
C27 Si1 C29 C30 -73.6(4)
C25 Si1 C29 C30 165.8(4)
C2 Si1 C29 C30 42.0(4)
O31 Ru2 N31 C46 -10.2(2)
C38 Ru2 N31 C46 68.5(3)
C32 Ru2 N31 C46 -99.9(3)
C31 Ru2 N31 C46 -137.7(3)
C39 Ru2 N31 C46 132.9(3)
C35 Ru2 N31 C46 131.1(2)
C37 Ru2 N31 C46 67.3(3)
C33 Ru2 N31 C46 -79.8(3)
C36 Ru2 N31 C46 98.0(3)
O31 Ru2 N31 C54 176.7(3)
C38 Ru2 N31 C54 -104.6(3)
C32 Ru2 N31 C54 87.0(3)
C31 Ru2 N31 C54 49.2(3)
C39 Ru2 N31 C54 -40.2(4)
C35 Ru2 N31 C54 -42.0(3)
C37 Ru2 N31 C54 -105.8(3)
C33 Ru2 N31 C54 107.1(3)
C36 Ru2 N31 C54 -75.1(3)
N31 Ru2 O31 C45 13.2(3)
C38 Ru2 O31 C45 -131.6(3)
C32 Ru2 O31 C45 106.8(3)
C31 Ru2 O31 C45 94.9(3)
C39 Ru2 O31 C45 -137.2(3)
C35 Ru2 O31 C45 -84.2(3)
C37 Ru2 O31 C45 -96.0(3)
C33 Ru2 O31 C45 142.7(3)
C36 Ru2 O31 C45 -70.0(3)
O31 Ru2 C31 C32 19.6(3)
N31 Ru2 C31 C32 94.8(2)
C38 Ru2 C31 C32 -102.8(2)
C39 Ru2 C31 C32 -123.7(2)
C35 Ru2 C31 C32 -161.0(2)
C37 Ru2 C31 C32 -138.6(3)
C33 Ru2 C31 C32 -35.1(2)
C36 Ru2 C31 C32 -177.9(2)
Ru2 C31 C32 C33 62.6(3)
Ru2 C31 C32 Si2 -123.6(3)
C57 Si2 C32 C33 -177.1(4)
C59 Si2 C32 C33 66.2(4)
C55 Si2 C32 C33 -53.7(4)
C57 Si2 C32 C31 10.1(4)
C59 Si2 C32 C31 -106.6(3)
C55 Si2 C32 C31 133.4(3)
C57 Si2 C32 Ru2 -79.2(3)
C59 Si2 C32 Ru2 164.2(3)
C55 Si2 C32 Ru2 44.2(3)
O31 Ru2 C32 C33 74.6(2)
N31 Ru2 C32 C33 152.2(2)
C38 Ru2 C32 C33 -19.8(3)
C31 Ru2 C32 C33 -121.0(3)
C39 Ru2 C32 C33 -59.4(3)
C35 Ru2 C32 C33 -97.1(3)
C37 Ru2 C32 C33 3.7(5)
C36 Ru2 C32 C33 -115.4(5)
O31 Ru2 C32 C31 -164.4(2)
N31 Ru2 C32 C31 -86.7(2)
C38 Ru2 C32 C31 101.2(3)
C39 Ru2 C32 C31 61.6(3)
C35 Ru2 C32 C31 23.9(3)
C37 Ru2 C32 C31 124.7(3)
C33 Ru2 C32 C31 121.0(3)
C36 Ru2 C32 C31 5.7(6)
O31 Ru2 C32 Si2 -49.3(2)
N31 Ru2 C32 Si2 28.3(3)
C38 Ru2 C32 Si2 -143.7(2)
C31 Ru2 C32 Si2 115.1(4)
C39 Ru2 C32 Si2 176.7(2)
C35 Ru2 C32 Si2 139.0(2)
C37 Ru2 C32 Si2 -120.2(3)
C33 Ru2 C32 Si2 -123.9(4)
C36 Ru2 C32 Si2 120.7(4)
C31 C32 C33 C34 -178.2(4)
Si2 C32 C33 C34 8.3(6)
Ru2 C32 C33 C34 -117.4(4)
C31 C32 C33 Ru2 -60.9(3)
Si2 C32 C33 Ru2 125.7(3)
O31 Ru2 C33 C32 -102.7(2)
N31 Ru2 C33 C32 -34.9(3)
C38 Ru2 C33 C32 163.1(2)
C31 Ru2 C33 C32 35.8(2)
C39 Ru2 C33 C32 125.5(2)
C35 Ru2 C33 C32 109.1(2)
C37 Ru2 C33 C32 -178.3(2)
C36 Ru2 C33 C32 149.2(3)
O31 Ru2 C33 C34 16.0(3)
N31 Ru2 C33 C34 83.9(4)
C38 Ru2 C33 C34 -78.1(4)
C32 Ru2 C33 C34 118.8(4)
C31 Ru2 C33 C34 154.6(4)
C39 Ru2 C33 C34 -115.7(4)
C35 Ru2 C33 C34 -132.1(3)
C37 Ru2 C33 C34 -59.5(4)
C36 Ru2 C33 C34 -92.1(4)
O31 Ru2 C35 C39 -93.7(3)
N31 Ru2 C35 C39 178.1(2)
C38 Ru2 C35 C39 -37.8(2)
C32 Ru2 C35 C39 72.6(3)
C31 Ru2 C35 C39 87.0(2)
C37 Ru2 C35 C39 -80.4(2)
C33 Ru2 C35 C39 27.7(3)
C36 Ru2 C35 C39 -116.7(3)
O31 Ru2 C35 C36 23.0(3)
N31 Ru2 C35 C36 -65.2(2)
C38 Ru2 C35 C36 78.8(2)
C32 Ru2 C35 C36 -170.7(2)
C31 Ru2 C35 C36 -156.3(2)
C39 Ru2 C35 C36 116.7(3)
C37 Ru2 C35 C36 36.3(2)
C33 Ru2 C35 C36 144.4(2)
O31 Ru2 C35 C40 146.2(3)
N31 Ru2 C35 C40 58.0(4)
C38 Ru2 C35 C40 -157.9(4)
C32 Ru2 C35 C40 -47.5(5)
C31 Ru2 C35 C40 -33.1(4)
C39 Ru2 C35 C40 -120.1(5)
C37 Ru2 C35 C40 159.5(4)
C33 Ru2 C35 C40 -92.4(4)
C36 Ru2 C35 C40 123.2(5)
C39 C35 C36 C37 0.5(4)
C40 C35 C36 C37 165.4(4)
Ru2 C35 C36 C37 -61.5(3)
C39 C35 C36 C41 -175.9(3)
C40 C35 C36 C41 -11.0(6)
Ru2 C35 C36 C41 122.1(4)
C39 C35 C36 Ru2 62.0(2)
C40 C35 C36 Ru2 -133.1(4)
O31 Ru2 C36 C37 -47.5(2)
N31 Ru2 C36 C37 -123.7(2)
C38 Ru2 C36 C37 37.2(2)
C32 Ru2 C36 C37 142.9(4)
C31 Ru2 C36 C37 147.1(2)
C39 Ru2 C36 C37 80.1(2)
C35 Ru2 C36 C37 118.1(3)
C33 Ru2 C36 C37 53.0(4)
O31 Ru2 C36 C35 -165.5(2)
N31 Ru2 C36 C35 118.2(2)
C38 Ru2 C36 C35 -80.9(2)
C32 Ru2 C36 C35 24.9(6)
C31 Ru2 C36 C35 29.1(3)
C39 Ru2 C36 C35 -37.9(2)
C37 Ru2 C36 C35 -118.1(3)
C33 Ru2 C36 C35 -65.0(4)
O31 Ru2 C36 C41 74.3(3)
N31 Ru2 C36 C41 -2.0(3)
C38 Ru2 C36 C41 158.9(4)
C32 Ru2 C36 C41 -95.4(5)
C31 Ru2 C36 C41 -91.2(4)
C39 Ru2 C36 C41 -158.1(4)
C35 Ru2 C36 C41 -120.2(4)
C37 Ru2 C36 C41 121.7(4)
C33 Ru2 C36 C41 174.8(3)
C35 C36 C37 C38 1.1(4)
C41 C36 C37 C38 177.5(3)
Ru2 C36 C37 C38 -59.8(3)
C35 C36 C37 C42 -176.7(3)
C41 C36 C37 C42 -0.4(6)
Ru2 C36 C37 C42 122.3(4)
C35 C36 C37 Ru2 61.0(3)
C41 C36 C37 Ru2 -122.7(4)
O31 Ru2 C37 C36 134.7(2)
N31 Ru2 C37 C36 60.2(2)
C38 Ru2 C37 C36 -118.6(3)
C32 Ru2 C37 C36 -152.7(3)
C31 Ru2 C37 C36 -62.9(4)
C39 Ru2 C37 C36 -79.8(2)
C35 Ru2 C37 C36 -37.2(2)
C33 Ru2 C37 C36 -150.2(2)
O31 Ru2 C37 C38 -106.7(2)
N31 Ru2 C37 C38 178.8(2)
C32 Ru2 C37 C38 -34.1(4)
C31 Ru2 C37 C38 55.8(4)
C39 Ru2 C37 C38 38.9(2)
C35 Ru2 C37 C38 81.5(2)
C33 Ru2 C37 C38 -31.6(3)
C36 Ru2 C37 C38 118.6(3)
O31 Ru2 C37 C42 12.7(3)
N31 Ru2 C37 C42 -61.8(4)
C38 Ru2 C37 C42 119.3(5)
C32 Ru2 C37 C42 85.3(5)
C31 Ru2 C37 C42 175.1(3)
C39 Ru2 C37 C42 158.2(4)
C35 Ru2 C37 C42 -159.2(4)
C33 Ru2 C37 C42 87.8(4)
C36 Ru2 C37 C42 -122.0(5)
C36 C37 C38 C39 -2.3(4)
C42 C37 C38 C39 175.5(3)
Ru2 C37 C38 C39 -64.6(2)
C36 C37 C38 C43 -172.1(3)
C42 C37 C38 C43 5.8(6)
Ru2 C37 C38 C43 125.7(4)
C36 C37 C38 Ru2 62.2(3)
C42 C37 C38 Ru2 -119.9(4)
O31 Ru2 C38 C37 71.8(2)
N31 Ru2 C38 C37 -1.9(3)
C32 Ru2 C38 C37 164.5(2)
C31 Ru2 C38 C37 -150.9(2)
C39 Ru2 C38 C37 -115.1(3)
C35 Ru2 C38 C37 -77.7(2)
C33 Ru2 C38 C37 152.7(2)
C36 Ru2 C38 C37 -35.8(2)
O31 Ru2 C38 C39 -173.0(2)
N31 Ru2 C38 C39 113.2(3)
C32 Ru2 C38 C39 -80.3(3)
C31 Ru2 C38 C39 -35.8(3)
C35 Ru2 C38 C39 37.4(2)
C37 Ru2 C38 C39 115.1(3)
C33 Ru2 C38 C39 -92.1(2)
C36 Ru2 C38 C39 79.3(2)
O31 Ru2 C38 C43 -50.6(3)
N31 Ru2 C38 C43 -124.3(3)
C32 Ru2 C38 C43 42.1(4)
C31 Ru2 C38 C43 86.6(4)
C39 Ru2 C38 C43 122.4(4)
C35 Ru2 C38 C43 159.8(4)
C37 Ru2 C38 C43 -122.5(4)
C33 Ru2 C38 C43 30.3(3)
C36 Ru2 C38 C43 -158.3(4)
C36 C35 C39 C38 -1.9(4)
C40 C35 C39 C38 -166.9(3)
Ru2 C35 C39 C38 61.7(2)
C36 C35 C39 C44 168.1(3)
C40 C35 C39 C44 3.1(6)
Ru2 C35 C39 C44 -128.3(4)
C36 C35 C39 Ru2 -63.7(3)
C40 C35 C39 Ru2 131.4(4)
C37 C38 C39 C35 2.6(4)
C43 C38 C39 C35 172.2(4)
Ru2 C38 C39 C35 -63.1(3)
C37 C38 C39 C44 -167.2(4)
C43 C38 C39 C44 2.4(6)
Ru2 C38 C39 C44 127.1(4)
C37 C38 C39 Ru2 65.7(2)
C43 C38 C39 Ru2 -124.7(4)
O31 Ru2 C39 C35 126.3(2)
N31 Ru2 C39 C35 -2.9(3)
C38 Ru2 C39 C35 117.1(3)
C32 Ru2 C39 C35 -125.6(2)
C31 Ru2 C39 C35 -93.0(2)
C37 Ru2 C39 C35 78.6(2)
C33 Ru2 C39 C35 -156.8(2)
C36 Ru2 C39 C35 37.5(2)
O31 Ru2 C39 C38 9.2(3)
N31 Ru2 C39 C38 -120.0(2)
C32 Ru2 C39 C38 117.3(2)
C31 Ru2 C39 C38 149.9(2)
C35 Ru2 C39 C38 -117.1(3)
C37 Ru2 C39 C38 -38.5(2)
C33 Ru2 C39 C38 86.0(2)
C36 Ru2 C39 C38 -79.6(2)
O31 Ru2 C39 C44 -112.5(4)
N31 Ru2 C39 C44 118.3(4)
C38 Ru2 C39 C44 -121.7(5)
C32 Ru2 C39 C44 -4.4(4)
C31 Ru2 C39 C44 28.2(4)
C35 Ru2 C39 C44 121.2(5)
C37 Ru2 C39 C44 -160.2(4)
C33 Ru2 C39 C44 -35.6(4)
C36 Ru2 C39 C44 158.7(4)
Ru2 O31 C45 O32 167.3(3)
Ru2 O31 C45 C46 -13.6(4)
C54 N31 C46 C47 -0.4(5)
Ru2 N31 C46 C47 -174.3(3)
C54 N31 C46 C45 -179.3(3)
Ru2 N31 C46 C45 6.7(4)
O32 C45 C46 N31 -176.7(4)
O31 C45 C46 N31 4.0(5)
O32 C45 C46 C47 4.2(6)
O31 C45 C46 C47 -175.0(3)
N31 C46 C47 C48 -1.7(6)
C45 C46 C47 C48 177.2(4)
C46 C47 C48 C49 1.3(6)
C47 C48 C49 C50 -179.9(4)
C47 C48 C49 C54 1.1(6)
C48 C49 C50 C51 -177.6(4)
C54 C49 C50 C51 1.4(6)
C49 C50 C51 C52 0.1(7)
C50 C51 C52 C53 -0.4(7)
C51 C52 C53 C54 -0.9(6)
C52 C53 C54 N31 -178.0(3)
C52 C53 C54 C49 2.4(6)
C46 N31 C54 C53 -176.7(3)
Ru2 N31 C54 C53 -4.1(5)
C46 N31 C54 C49 2.8(5)
Ru2 N31 C54 C49 175.5(2)
C48 C49 C54 C53 176.3(4)
C50 C49 C54 C53 -2.6(5)
C48 C49 C54 N31 -3.2(5)
C50 C49 C54 N31 177.8(3)
C57 Si2 C55 C56 -92.4(5)
C59 Si2 C55 C56 27.7(6)
C32 Si2 C55 C56 144.5(5)
C59 Si2 C57 C58 -62.0(5)
C55 Si2 C57 C58 57.6(5)
C32 Si2 C57 C58 -174.5(4)
C57 Si2 C59 C60 -67.8(4)
C55 Si2 C59 C60 172.8(4)
C32 Si2 C59 C60 47.8(4)
O61 Ru3 N61 C76 9.0(2)
C61 Ru3 N61 C76 136.9(2)
C62 Ru3 N61 C76 98.4(2)
C66 Ru3 N61 C76 -68.8(3)
C65 Ru3 N61 C76 -131.5(3)
C67 Ru3 N61 C76 -71.3(3)
C63 Ru3 N61 C76 78.5(3)
C69 Ru3 N61 C76 -134.2(2)
C68 Ru3 N61 C76 -103.1(2)
O61 Ru3 N61 C84 179.8(3)
C61 Ru3 N61 C84 -52.3(3)
C62 Ru3 N61 C84 -90.8(3)
C66 Ru3 N61 C84 101.9(3)
C65 Ru3 N61 C84 39.2(4)
C67 Ru3 N61 C84 99.4(3)
C63 Ru3 N61 C84 -110.7(3)
C69 Ru3 N61 C84 36.6(3)
C68 Ru3 N61 C84 67.7(3)
C61 Ru3 O61 C75 -92.0(3)
N61 Ru3 O61 C75 -10.7(2)
C62 Ru3 O61 C75 -104.1(3)
C66 Ru3 O61 C75 130.8(3)
C65 Ru3 O61 C75 139.9(3)
C67 Ru3 O61 C75 94.4(3)
C63 Ru3 O61 C75 -140.3(3)
C69 Ru3 O61 C75 89.2(3)
C68 Ru3 O61 C75 70.5(3)
O61 Ru3 C61 C62 -19.7(3)
N61 Ru3 C61 C62 -94.2(2)
C66 Ru3 C61 C62 105.3(3)
C65 Ru3 C61 C62 122.6(2)
C67 Ru3 C61 C62 148.0(3)
C63 Ru3 C61 C62 35.5(2)
C69 Ru3 C61 C62 159.6(2)
C68 Ru3 C61 C62 179.3(2)
Ru3 C61 C62 C63 -63.5(3)
Ru3 C61 C62 Si3 123.4(3)
C89 Si3 C62 C63 -66.5(4)
C87 Si3 C62 C63 178.5(4)
C85 Si3 C62 C63 54.3(4)
C89 Si3 C62 C61 105.4(3)
C87 Si3 C62 C61 -9.5(4)
C85 Si3 C62 C61 -133.8(3)
C89 Si3 C62 Ru3 -165.6(3)
C87 Si3 C62 Ru3 79.4(3)
C85 Si3 C62 Ru3 -44.8(3)
O61 Ru3 C62 C63 -75.6(2)
C61 Ru3 C62 C63 120.0(3)
N61 Ru3 C62 C63 -152.7(2)
C66 Ru3 C62 C63 17.5(3)
C65 Ru3 C62 C63 56.5(2)
C67 Ru3 C62 C63 -3.9(5)
C69 Ru3 C62 C63 95.0(2)
C68 Ru3 C62 C63 118.4(4)
O61 Ru3 C62 C61 164.4(2)
N61 Ru3 C62 C61 87.4(2)
C66 Ru3 C62 C61 -102.5(3)
C65 Ru3 C62 C61 -63.5(3)
C67 Ru3 C62 C61 -123.9(4)
C63 Ru3 C62 C61 -120.0(3)
C69 Ru3 C62 C61 -24.9(3)
C68 Ru3 C62 C61 -1.6(5)
O61 Ru3 C62 Si3 49.0(2)
C61 Ru3 C62 Si3 -115.4(4)
N61 Ru3 C62 Si3 -28.0(3)
C66 Ru3 C62 Si3 142.1(2)
C65 Ru3 C62 Si3 -178.9(2)
C67 Ru3 C62 Si3 120.7(4)
C63 Ru3 C62 Si3 124.6(4)
C69 Ru3 C62 Si3 -140.3(2)
C68 Ru3 C62 Si3 -117.0(4)
C61 C62 C63 C64 175.7(4)
Si3 C62 C63 C64 -11.6(6)
Ru3 C62 C63 C64 114.7(4)
C61 C62 C63 Ru3 61.0(3)
Si3 C62 C63 Ru3 -126.3(3)
O61 Ru3 C63 C62 101.7(2)
C61 Ru3 C63 C62 -36.8(2)
N61 Ru3 C63 C62 34.3(3)
C66 Ru3 C63 C62 -165.8(2)
C65 Ru3 C63 C62 -128.2(2)
C67 Ru3 C63 C62 178.4(2)
C69 Ru3 C63 C62 -109.0(2)
C68 Ru3 C63 C62 -142.7(3)
O61 Ru3 C63 C64 -17.2(3)
C61 Ru3 C63 C64 -155.7(4)
N61 Ru3 C63 C64 -84.6(4)
C62 Ru3 C63 C64 -118.9(4)
C66 Ru3 C63 C64 75.4(4)
C65 Ru3 C63 C64 112.9(4)
C67 Ru3 C63 C64 59.6(4)
C69 Ru3 C63 C64 132.1(3)
C68 Ru3 C63 C64 98.5(4)
O61 Ru3 C65 C66 -15.1(3)
C61 Ru3 C65 C66 -156.1(3)
N61 Ru3 C65 C66 112.1(3)
C62 Ru3 C65 C66 -122.2(3)
C67 Ru3 C65 C66 38.6(3)
C63 Ru3 C65 C66 -92.0(3)
C69 Ru3 C65 C66 116.3(3)
C68 Ru3 C65 C66 79.3(3)
O61 Ru3 C65 C69 -131.3(2)
C61 Ru3 C65 C69 87.7(2)
N61 Ru3 C65 C69 -4.2(3)
C62 Ru3 C65 C69 121.5(2)
C66 Ru3 C65 C69 -116.3(3)
C67 Ru3 C65 C69 -77.7(2)
C63 Ru3 C65 C69 151.7(2)
C68 Ru3 C65 C69 -36.9(2)
O61 Ru3 C65 C70 108.0(4)
C61 Ru3 C65 C70 -33.0(4)
N61 Ru3 C65 C70 -124.9(4)
C62 Ru3 C65 C70 0.8(4)
C66 Ru3 C65 C70 123.1(5)
C67 Ru3 C65 C70 161.6(4)
C63 Ru3 C65 C70 31.1(4)
C69 Ru3 C65 C70 -120.7(5)
C68 Ru3 C65 C70 -157.6(4)
C69 C65 C66 C67 -2.4(4)
C70 C65 C66 C67 168.0(4)
Ru3 C65 C66 C67 -65.7(3)
C69 C65 C66 C71 -172.0(4)
C70 C65 C66 C71 -1.6(7)
Ru3 C65 C66 C71 124.7(4)
C69 C65 C66 Ru3 63.3(3)
C70 C65 C66 Ru3 -126.3(4)
O61 Ru3 C66 C67 -76.5(2)
C61 Ru3 C66 C67 144.4(2)
N61 Ru3 C66 C67 -4.0(3)
C62 Ru3 C66 C67 -168.4(2)
C65 Ru3 C66 C67 115.1(4)
C63 Ru3 C66 C67 -158.0(2)
C69 Ru3 C66 C67 77.4(3)
C68 Ru3 C66 C67 35.7(2)
O61 Ru3 C66 C65 168.3(2)
C61 Ru3 C66 C65 29.3(3)
N61 Ru3 C66 C65 -119.2(3)
C62 Ru3 C66 C65 76.4(3)
C67 Ru3 C66 C65 -115.1(4)
C63 Ru3 C66 C65 86.9(3)
C69 Ru3 C66 C65 -37.7(2)
C68 Ru3 C66 C65 -79.4(3)
O61 Ru3 C66 C71 44.7(4)
C61 Ru3 C66 C71 -94.3(4)
N61 Ru3 C66 C71 117.2(4)
C62 Ru3 C66 C71 -47.2(5)
C65 Ru3 C66 C71 -123.6(5)
C67 Ru3 C66 C71 121.3(5)
C63 Ru3 C66 C71 -36.7(4)
C69 Ru3 C66 C71 -161.3(5)
C68 Ru3 C66 C71 157.0(5)
C65 C66 C67 C68 1.5(5)
C71 C66 C67 C68 171.4(4)
Ru3 C66 C67 C68 -63.8(3)
C65 C66 C67 C72 -177.4(4)
C71 C66 C67 C72 -7.6(6)
Ru3 C66 C67 C72 117.3(4)
C65 C66 C67 Ru3 65.3(3)
C71 C66 C67 Ru3 -124.8(4)
O61 Ru3 C67 C68 -139.4(2)
C61 Ru3 C67 C68 50.5(4)
N61 Ru3 C67 C68 -64.2(3)
C62 Ru3 C67 C68 147.9(4)
C66 Ru3 C67 C68 118.4(3)
C65 Ru3 C67 C68 79.6(3)
C63 Ru3 C67 C68 145.1(2)
C69 Ru3 C67 C68 37.1(2)
O61 Ru3 C67 C66 102.2(2)
C61 Ru3 C67 C66 -67.9(4)
N61 Ru3 C67 C66 177.4(2)
C62 Ru3 C67 C66 29.5(5)
C65 Ru3 C67 C66 -38.8(2)
C63 Ru3 C67 C66 26.7(3)
C69 Ru3 C67 C66 -81.3(3)
C68 Ru3 C67 C66 -118.4(3)
O61 Ru3 C67 C72 -17.6(4)
C61 Ru3 C67 C72 172.3(3)
N61 Ru3 C67 C72 57.5(4)
C62 Ru3 C67 C72 -90.3(6)
C66 Ru3 C67 C72 -119.8(5)
C65 Ru3 C67 C72 -158.6(5)
C63 Ru3 C67 C72 -93.1(4)
C69 Ru3 C67 C72 158.9(5)
C68 Ru3 C67 C72 121.8(5)
C66 C67 C68 C69 0.1(4)
C72 C67 C68 C69 179.0(4)
Ru3 C67 C68 C69 -60.6(3)
C66 C67 C68 C73 -176.6(4)
C72 C67 C68 C73 2.3(6)
Ru3 C67 C68 C73 122.7(4)
C66 C67 C68 Ru3 60.6(3)
C72 C67 C68 Ru3 -120.4(4)
O61 Ru3 C68 C67 43.8(3)
C61 Ru3 C68 C67 -152.3(2)
N61 Ru3 C68 C67 118.6(2)
C62 Ru3 C68 C67 -151.2(4)
C66 Ru3 C68 C67 -37.4(2)
C65 Ru3 C68 C67 -80.4(3)
C63 Ru3 C68 C67 -63.9(4)
C69 Ru3 C68 C67 -117.9(4)
O61 Ru3 C68 C69 161.7(2)
C61 Ru3 C68 C69 -34.4(3)
N61 Ru3 C68 C69 -123.6(2)
C62 Ru3 C68 C69 -33.3(5)
C66 Ru3 C68 C69 80.5(3)
C65 Ru3 C68 C69 37.5(2)
C67 Ru3 C68 C69 117.9(4)
C63 Ru3 C68 C69 54.0(4)
O61 Ru3 C68 C73 -77.5(4)
C61 Ru3 C68 C73 86.4(4)
N61 Ru3 C68 C73 -2.7(4)
C62 Ru3 C68 C73 87.6(5)
C66 Ru3 C68 C73 -158.6(4)
C65 Ru3 C68 C73 158.4(4)
C67 Ru3 C68 C73 -121.2(5)
C63 Ru3 C68 C73 174.8(3)
C69 Ru3 C68 C73 120.9(5)
C67 C68 C69 C65 -1.6(4)
C73 C68 C69 C65 175.1(4)
Ru3 C68 C69 C65 -62.1(3)
C67 C68 C69 C74 -167.7(4)
C73 C68 C69 C74 9.0(6)
Ru3 C68 C69 C74 131.8(4)
C67 C68 C69 Ru3 60.5(3)
C73 C68 C69 Ru3 -122.8(4)
C66 C65 C69 C68 2.5(4)
C70 C65 C69 C68 -168.4(4)
Ru3 C65 C69 C68 63.9(3)
C66 C65 C69 C74 168.8(3)
C70 C65 C69 C74 -2.0(6)
Ru3 C65 C69 C74 -129.7(4)
C66 C65 C69 Ru3 -61.4(3)
C70 C65 C69 Ru3 127.7(4)
O61 Ru3 C69 C68 -30.3(4)
C61 Ru3 C69 C68 150.7(3)
N61 Ru3 C69 C68 60.0(2)
C62 Ru3 C69 C68 165.9(2)
C66 Ru3 C69 C68 -79.1(3)
C65 Ru3 C69 C68 -117.4(3)
C67 Ru3 C69 C68 -36.3(2)
C63 Ru3 C69 C68 -150.4(2)
O61 Ru3 C69 C65 87.1(3)
C61 Ru3 C69 C65 -92.0(2)
N61 Ru3 C69 C65 177.4(2)
C62 Ru3 C69 C65 -76.7(3)
C66 Ru3 C69 C65 38.3(2)
C67 Ru3 C69 C65 81.1(3)
C63 Ru3 C69 C65 -33.0(3)
C68 Ru3 C69 C65 117.4(3)
O61 Ru3 C69 C74 -153.9(3)
C61 Ru3 C69 C74 27.0(4)
N61 Ru3 C69 C74 -63.7(4)
C62 Ru3 C69 C74 42.2(5)
C66 Ru3 C69 C74 157.2(5)
C65 Ru3 C69 C74 119.0(5)
C67 Ru3 C69 C74 -159.9(5)
C63 Ru3 C69 C74 86.0(4)
C68 Ru3 C69 C74 -123.7(5)
Ru3 O61 C75 O62 -170.6(3)
Ru3 O61 C75 C76 10.3(4)
C84 N61 C76 C77 0.3(5)
Ru3 N61 C76 C77 172.2(3)
C84 N61 C76 C75 -178.7(3)
Ru3 N61 C76 C75 -6.9(4)
O62 C75 C76 N61 179.1(3)
O61 C75 C76 N61 -1.7(5)
O62 C75 C76 C77 -0.1(5)
O61 C75 C76 C77 179.1(3)
N61 C76 C77 C78 0.6(6)
C75 C76 C77 C78 179.6(3)
C76 C77 C78 C79 -0.4(6)
C77 C78 C79 C80 -178.3(4)
C77 C78 C79 C84 -0.5(6)
C78 C79 C80 C81 178.0(4)
C84 C79 C80 C81 0.3(6)
C79 C80 C81 C82 -0.5(6)
C80 C81 C82 C83 0.6(6)
C81 C82 C83 C84 -0.4(6)
C76 N61 C84 C83 177.9(3)
Ru3 N61 C84 C83 7.7(5)
C76 N61 C84 C79 -1.3(5)
Ru3 N61 C84 C79 -171.6(2)
C82 C83 C84 N61 -179.1(3)
C82 C83 C84 C79 0.1(6)
C78 C79 C84 N61 1.4(5)
C80 C79 C84 N61 179.2(3)
C78 C79 C84 C83 -177.9(3)
C80 C79 C84 C83 0.0(5)
C89 Si3 C85 C86 -28.8(5)
C87 Si3 C85 C86 91.6(4)
C62 Si3 C85 C86 -145.9(4)
C89 Si3 C87 C88 65.4(5)
C85 Si3 C87 C88 -55.4(5)
C62 Si3 C87 C88 176.1(5)
C87 Si3 C89 C90 69.6(4)
C85 Si3 C89 C90 -169.5(4)
C62 Si3 C89 C90 -43.8(4)
